data_7130393
loop_
_publ_author_name
'Tian, Yi-Qi'
'Cui, Yun-Shu'
'Zhu, Jia-Hui'
'Xu, Cong-Qiao'
'Yi, Xiao-Yi'
'Li, Jun'
'Liu, Chao'

_publ_section_title
;
 Ancillary ligand-regulated Ti(iv)-based metallocalixarene coordination
 cages for photocatalytic H2 evolution
;
_journal_name_full 'Chemical Communications'
_journal_paper_doi 10.1039/D2CC03131K
_journal_year 2022
_chemical_formula_moiety '2(C50 H66 O7 Ti2)'
_chemical_formula_sum 'C100 H132 O14 Ti4'
_chemical_formula_weight 1749.65
_space_group_crystal_system triclinic
_space_group_IT_number 2
_space_group_name_Hall '-P 1'
_space_group_name_H-M_alt 'P -1'
_atom_sites_solution_hydrogens mixed
_atom_sites_solution_primary dual
_audit_creation_date 2022-06-28
_audit_creation_method
;
Olex2 1.5
(compiled 2021.12.09 svn.r5202d8cf for OlexSys, GUI svn.r6439)
;
_audit_update_record
;
2022-06-28 deposited with the CCDC.	2022-07-15 downloaded from the CCDC.
;
_cell_angle_alpha 98.670(3)
_cell_angle_beta 102.662(4)
_cell_angle_gamma 101.765(4)
_cell_formula_units_Z 2
_cell_length_a 15.0667(7)
_cell_length_b 16.2142(8)
_cell_length_c 21.1278(5)
_cell_measurement_reflns_used 9180
_cell_measurement_temperature 149.98(11)
_cell_measurement_theta_max 72.6350
_cell_measurement_theta_min 2.8170
_cell_volume 4825.8(4)
_computing_cell_refinement 'CrysAlisPro 1.171.40.84a (Rigaku OD, 2020)'
_computing_data_collection 'CrysAlisPro 1.171.40.84a (Rigaku OD, 2020)'
_computing_data_reduction 'CrysAlisPro 1.171.40.84a (Rigaku OD, 2020)'
_computing_molecular_graphics 'Olex2 1.5 (Dolomanov et al., 2009)'
_computing_publication_material 'Olex2 1.5 (Dolomanov et al., 2009)'
_computing_structure_refinement 'SHELXL 2013/2 (Sheldrick, 2015)'
_computing_structure_solution 'SHELXT 2014/5 (Sheldrick, 2014)'
_diffrn_ambient_environment N~2~
_diffrn_ambient_temperature 149.98(11)
_diffrn_detector 'Hybrid Pixel Array Detector'
_diffrn_detector_area_resol_mean 10.0000
_diffrn_detector_type HyPix
_diffrn_measured_fraction_theta_full 0.939
_diffrn_measured_fraction_theta_max 0.998
_diffrn_measurement_details
;
List of Runs (angles in degrees, time in seconds):

  # Type    Start    End  Width  t~exp~   \w     \q     \k     \f   Frames
#--------------------------------------------------------------------------
  1  \w    -65.00 -23.00   0.75    6.00    --  -43.05  88.00  63.00   56
  2  \w      4.00  30.25   0.75    6.00    --  -43.05  88.00  63.00   35
  3  \w    -37.00  23.00   0.75    6.00    --   43.05 -19.00  30.00   80
  4  \w    -15.00  74.25   0.75    6.00    --   43.05 -88.00 -53.00  119
  5  \w      6.00  39.00   0.75    6.00    --   43.05 -37.00-150.00   44
  6  \w    -30.00  39.00   0.75    6.00    --   43.05 -37.00 -30.00   92
  7  \w    -29.00  -0.50   0.75    6.00    --   43.05 -37.00-150.00   38
  8  \w    -37.00  22.25   0.75    6.00    --   43.05 -19.00 -90.00   79
  9  \w    -35.00  -8.75   0.75    6.00    --   43.05 -19.00 -60.00   35
 10  \w     58.00  96.25   0.75   16.00    --  109.26 -94.00 -90.00   51
 11  \w     75.00 101.25   0.75   16.00    --  109.26 -77.00-180.00   35
 12  \w     36.00  66.00   0.75   16.00    --  109.26 -61.00 -60.00   40
 13  \w     35.00  90.50   0.75   16.00    --  109.26 -88.00 -53.00   74
 14  \w     48.00 103.50   0.75   16.00    --  109.26 -94.00  30.00   74
 15  \w     36.00  95.25   0.75   16.00    --  109.26-125.00 150.00   79
 16  \w     80.00 169.25   0.75   16.00    --  109.26  77.00 120.00  119
 17  \w    143.00 168.50   0.75   16.00    --  109.26  88.00  63.00   34
 18  \w     78.00 121.50   0.75   16.00    --  109.26  88.00  63.00   58
 19  \w     52.00  98.50   0.75    6.00    --   43.05 179.00 -90.00   62
 20  \w    -54.00 -28.50   0.75   16.00    -- -100.00  45.00  30.00   34
 21  \w    -54.00 -27.00   0.75   16.00    -- -100.00  45.00  60.00   36
 22  \w    -80.00 -53.75   0.75   16.00    -- -100.00  88.00  63.00   35
 23  \w    -59.00 -29.75   0.75   16.00    -- -100.00 125.00 120.00   39
 24  \w    -69.00 -42.75   0.75   16.00    -- -100.00 125.00   0.00   35
 25  \w    -55.00 -25.75   0.75   16.00    -- -100.00  61.00 -90.00   39
 26  \w    -80.00 -32.00   0.75   16.00    -- -100.00 142.00-126.60   64
 27  \w    -89.00 -26.75   0.75   16.00    -- -100.00 125.00-180.00   83
 28  \w   -107.00 -74.75   0.75   16.00    -- -100.00  77.00-180.00   43
 29  \w   -123.00 -90.75   0.75   16.00    -- -100.00 142.00-126.60   43
 30  \w   -112.00 -26.50   0.75   16.00    -- -100.00 125.00 -30.00  114
 31  \w   -110.00 -53.75   0.75   16.00    -- -100.00 125.00  30.00   75
 32  \w   -112.00 -79.00   0.75   16.00    -- -100.00 125.00   0.00   44
 33  \w   -126.00 -33.75   0.75   16.00    -- -100.00 145.00 109.40  123
 34  \w   -112.00 -62.50   0.75   16.00    -- -100.00 125.00 120.00   66
 35  \w   -174.00-106.50   0.75   16.00    -- -100.00 -45.00  60.00   90
 36  \w   -135.00-108.75   0.75   16.00    -- -100.00 -94.00  60.00   35
 37  \w   -139.00 -82.00   0.75   16.00    -- -100.00-125.00 120.00   76
 38  \w   -120.00 -48.75   0.75    6.00    --  -43.05-179.00  30.00   95
 39  \w   -156.00-130.50   0.75   16.00    -- -100.00 -94.00   0.00   34
 40  \w   -159.00 -77.25   0.75   16.00    -- -100.00 -61.00 -30.00  109
 41  \w   -118.00 -76.75   0.75   16.00    -- -100.00 -30.00-150.00   55
 42  \w   -171.00-120.75   0.75   16.00    -- -100.00 -30.00-150.00   67
 43  \w   -172.00 -92.50   0.75   16.00    -- -100.00 -88.00 -53.00  106
 44  \w   -169.00-143.50   0.75   16.00    -- -100.00 -94.00  60.00   34
 45  \w   -168.00-142.50   0.75   16.00    -- -100.00-125.00 120.00   34
 46  \w     40.00 110.50   0.75   16.00    --  109.26-125.00-120.00   94
;
_diffrn_measurement_device 'four-circle diffractometer'
_diffrn_measurement_device_type 'ROD, Synergy Custom system, HyPix'
_diffrn_measurement_method '\w scans'
_diffrn_orient_matrix_type 'CrysAlisPro convention (1999,Acta A55,543-557)'
_diffrn_orient_matrix_UB_11 0.0178257000
_diffrn_orient_matrix_UB_12 -0.0244766000
_diffrn_orient_matrix_UB_13 -0.0686379000
_diffrn_orient_matrix_UB_21 0.0197581000
_diffrn_orient_matrix_UB_22 0.0954139000
_diffrn_orient_matrix_UB_23 -0.0052860000
_diffrn_orient_matrix_UB_31 0.1047849000
_diffrn_orient_matrix_UB_32 0.0113027000
_diffrn_orient_matrix_UB_33 0.0330159000
_diffrn_radiation_monochromator mirror
_diffrn_radiation_probe x-ray
_diffrn_radiation_type 'Cu K\a'
_diffrn_radiation_wavelength 1.54184
_diffrn_reflns_av_R_equivalents 0.1313
_diffrn_reflns_av_unetI/netI 0.1203
_diffrn_reflns_Laue_measured_fraction_full 0.939
_diffrn_reflns_Laue_measured_fraction_max 0.998
_diffrn_reflns_limit_h_max 17
_diffrn_reflns_limit_h_min -17
_diffrn_reflns_limit_k_max 19
_diffrn_reflns_limit_k_min -19
_diffrn_reflns_limit_l_max 24
_diffrn_reflns_limit_l_min -24
_diffrn_reflns_number 59740
_diffrn_reflns_point_group_measured_fraction_full 0.939
_diffrn_reflns_point_group_measured_fraction_max 0.998
_diffrn_reflns_theta_full 67.684
_diffrn_reflns_theta_max 64.999
_diffrn_reflns_theta_min 2.190
_diffrn_source 'Rotating-anode X-ray tube'
_diffrn_source_type 'Rigaku (Cu) X-ray Source'
_exptl_absorpt_coefficient_mu 3.188
_exptl_absorpt_correction_T_max 1.00000
_exptl_absorpt_correction_T_min 0.82115
_exptl_absorpt_correction_type multi-scan
_exptl_absorpt_process_details
;
CrysAlisPro 1.171.40.84a (Rigaku Oxford Diffraction, 2020)
Empirical absorption correction using spherical harmonics,
implemented in SCALE3 ABSPACK scaling algorithm.
;
_exptl_crystal_colour 'clear yellowish yellow'
_exptl_crystal_colour_lustre clear
_exptl_crystal_colour_modifier yellowish
_exptl_crystal_colour_primary yellow
_exptl_crystal_density_diffrn 1.204
_exptl_crystal_description block
_exptl_crystal_F_000 1864
_exptl_crystal_size_max 0.5
_exptl_crystal_size_mid 0.4
_exptl_crystal_size_min 0.3
_refine_diff_density_max 0.851
_refine_diff_density_min -0.504
_refine_diff_density_rms 0.073
_refine_ls_extinction_method none
_refine_ls_goodness_of_fit_ref 0.957
_refine_ls_hydrogen_treatment constr
_refine_ls_matrix_type full
_refine_ls_number_parameters 1158
_refine_ls_number_reflns 16415
_refine_ls_number_restraints 73
_refine_ls_restrained_S_all 0.966
_refine_ls_R_factor_all 0.1302
_refine_ls_R_factor_gt 0.0707
_refine_ls_shift/su_max 0.003
_refine_ls_shift/su_mean 0.000
_refine_ls_structure_factor_coef Fsqd
_refine_ls_weighting_details
;
 w=1/[\s^2^(Fo^2^)+(0.0971P)^2^]
 where P=(Fo^2^+2Fc^2^)/3
;
_refine_ls_weighting_scheme calc
_refine_ls_wR_factor_gt 0.1706
_refine_ls_wR_factor_ref 0.1950
_reflns_Friedel_coverage 0.000
_reflns_number_gt 9391
_reflns_number_total 16415
_reflns_threshold_expression 'I > 2\s(I)'
_cod_data_source_file d2cc03131k2.cif
_cod_data_source_block Ti4-iPrOH
_cod_database_code 7130393
_shelxl_version_number 2013-2
_shelx_space_group_comment
;
The symmetry employed for this shelxl refinement is uniquely defined
by the following loop, which should always be used as a source of
symmetry information in preference to the above space-group names.
They are only intended as comments.
;
_shelx_estimated_absorpt_t_max 0.448
_shelx_estimated_absorpt_t_min 0.299
_olex2_refinement_description
;
1. Fixed Uiso
 At 1.2 times of:
  All C(H) groups, All C(H,H) groups
 At 1.5 times of:
  All C(H,H,H) groups
2. Restrained distances
 C81-C82A
 1.55 with sigma of 0.01
3. Uiso/Uaniso restraints and constraints
Uanis(C37) \\sim Ueq, Uanis(C38) \\sim Ueq, Uanis(C39) \\sim Ueq, Uanis(C51)
\\sim Ueq, Uanis(C49) \\sim Ueq, Uanis(C39A) \\sim Ueq, Uanis(C38A) \\sim Ueq,
Uanis(C37A) \\sim Ueq, Uanis(C82A) \\sim Ueq, Uanis(C80A) \\sim Ueq, Uanis(C1)
\\sim Ueq, Uanis(C3A) \\sim Ueq: with sigma of 0.01 and sigma for terminal
atoms of 0.02
4. Others
 Sof(C39A)=Sof(H39D)=Sof(H39E)=Sof(H39F)=Sof(C38A)=Sof(H38D)=Sof(H38E)=
 Sof(H38F)=Sof(C37A)=Sof(H37D)=Sof(H37E)=Sof(H37F)=1-FVAR(1)
 Sof(C37)=Sof(H37A)=Sof(H37B)=Sof(H37C)=Sof(C39)=Sof(H39A)=Sof(H39B)=Sof(H39C)=
 Sof(C38)=Sof(H38A)=Sof(H38B)=Sof(H38C)=FVAR(1)
 Sof(H81A)=Sof(C80A)=Sof(H80D)=Sof(H80E)=Sof(H80F)=Sof(C82A)=Sof(H82D)=
 Sof(H82E)=Sof(H82F)=1-FVAR(2)
 Sof(H81)=Sof(C80)=Sof(H80A)=Sof(H80B)=Sof(H80C)=Sof(C82)=Sof(H82A)=Sof(H82B)=
 Sof(H82C)=FVAR(2)
 Sof(H1B)=Sof(C3A)=Sof(H3AA)=Sof(H3AB)=Sof(H3AC)=1-FVAR(3)
 Sof(H1A)=Sof(C3)=Sof(H3A)=Sof(H3B)=Sof(H3C)=FVAR(3)
5.a Riding coordinates:
 C1(H1A), C1(H1B)
5.b Ternary CH refined with riding coordinates:
 C4(H4), C86(H86), C81(H81), C81(H81A)
5.c Secondary CH2 refined with riding coordinates:
 C58(H58A,H58B), C011(H01A,H01B), C26(H26A,H26B), C46(H46A,H46B), C78(H78A,
 H78B), C19(H19A,H19B), C59(H59A,H59B), C79(H79A,H79B)
5.d Aromatic/amide H refined with riding coordinates:
 C14(H14), C56(H56), C12(H12), C8(H8), C18(H18), C40(H40), C01C(H01C),
 C21(H21), C23(H23), C73(H73), C36(H36), C71(H71), C77(H77), C42(H42), C61(H61),
  C65(H65)
5.e Idealised Me refined as rotating group:
 C6(H6A,H6B,H6C), C5(H5A,H5B,H5C), C30(H30A,H30B,H30C), C53(H53A,H53B,H53C),
 C55(H55A,H55B,H55C), C29(H29A,H29B,H29C), C02J(H02A,H02B,H02C), C28(H28A,H28B,
 H28C), C87(H87A,H87B,H87C), C33(H33A,H33B,H33C), C34(H34A,H34B,H34C), C31(H31A,
 H31B,H31C), C02Q(H02D,H02E,H02F), C85(H85A,H85B,H85C), C52(H52A,H52B,H52C),
 C7(H7A,H7B,H7C), C88(H88A,H88B,H88C), C02V(H02G,H02H,H02I), C64(H64A,H64B,
 H64C), C02X(H02J,H02K,H02L), C32(H32A,H32B,H32C), C83(H83A,H83B,H83C),
 C69(H69A,H69B,H69C), C51(H51A,H51B,H51C), C49(H49A,H49B,H49C), C37(H37A,H37B,
 H37C), C39(H39A,H39B,H39C), C38(H38A,H38B,H38C), C39A(H39D,H39E,H39F),
 C38A(H38D,H38E,H38F), C37A(H37D,H37E,H37F), C2(H2A,H2B,H2C), C3(H3A,H3B,H3C),
 C80(H80A,H80B,H80C), C82(H82A,H82B,H82C), C80A(H80D,H80E,H80F), C82A(H82D,H82E,
 H82F), C3A(H3AA,H3AB,H3AC)
;
_olex2_submission_special_instructions 'No special instructions were received'
_oxdiff_exptl_absorpt_empirical_details
;
Empirical correction (ABSPACK) includes:
- Absorption correction using spherical harmonics
- Frame scaling
;
_oxdiff_exptl_absorpt_empirical_full_max 3.184
_oxdiff_exptl_absorpt_empirical_full_min 0.490

loop_
_space_group_symop_operation_xyz
'x, y, z'
'-x, -y, -z'

loop_
_atom_site_label
_atom_site_type_symbol
_atom_site_fract_x
_atom_site_fract_y
_atom_site_fract_z
_atom_site_U_iso_or_equiv
_atom_site_adp_type
_atom_site_occupancy
_atom_site_site_symmetry_order
_atom_site_calc_flag
_atom_site_refinement_flags_posn
_atom_site_refinement_flags_adp
_atom_site_refinement_flags_occupancy
_atom_site_disorder_assembly
_atom_site_disorder_group
Ti3 Ti 0.05886(5) 0.43672(5) 0.01802(4) 0.0416(2) Uani 1 1 d . . . . .
Ti1 Ti -0.06457(5) 0.41016(5) 0.48933(4) 0.0462(2) Uani 1 1 d . . . . .
Ti2 Ti -0.10259(5) 0.55481(5) 0.37398(4) 0.0471(2) Uani 1 1 d . . . . .
Ti4 Ti -0.15804(5) 0.32972(5) -0.04748(5) 0.0493(2) Uani 1 1 d . . . . .
O4 O 0.13962(17) 0.41893(19) -0.03089(15) 0.0437(7) Uani 1 1 d . . . . .
O006 O -0.02066(17) 0.31687(19) -0.00525(15) 0.0435(7) Uani 1 1 d . . . . .
O5 O 0.25045(18) 0.6186(2) 0.07650(15) 0.0476(7) Uani 1 1 d . . . . .
O11 O -0.0193(2) 0.3521(2) 0.56117(15) 0.0482(7) Uani 1 1 d . . . . .
O3 O 0.06860(18) 0.55707(19) 0.02151(16) 0.0486(8) Uani 1 1 d . . . . .
O6 O 0.09422(19) 0.4401(2) 0.10437(15) 0.0478(7) Uani 1 1 d . . . . .
O7 O -0.0550(2) 0.5519(2) 0.30455(15) 0.0528(8) Uani 1 1 d . . . . .
O12 O -0.1792(2) 0.4033(2) 0.50095(16) 0.0529(8) Uani 1 1 d . . . . .
O10 O -0.0472(2) 0.5100(2) 0.45064(15) 0.0523(8) Uani 1 1 d . . . . .
O13 O -0.1685(2) 0.6349(2) 0.37786(17) 0.0562(8) Uani 1 1 d . . . . .
O9 O -0.1955(2) 0.4562(2) 0.34902(16) 0.0562(8) Uani 1 1 d . . . . .
O8 O -0.0632(2) 0.3291(2) 0.42258(15) 0.0533(8) Uani 1 1 d . . . . .
O2 O -0.1682(2) 0.2556(2) -0.1216(2) 0.0722(11) Uani 1 1 d . . . . .
O1 O -0.2043(2) 0.2789(3) 0.0106(2) 0.0723(11) Uani 1 1 d . . . . .
C00J C 0.1972(3) 0.3821(3) -0.0616(2) 0.0428(10) Uani 1 1 d . . . . .
C16 C 0.3006(3) 0.5623(3) 0.0978(2) 0.0450(11) Uani 1 1 d . . . . .
C10 C 0.0260(3) 0.2548(3) 0.0114(2) 0.0410(10) Uani 1 1 d . . . . .
C11 C 0.0693(3) 0.2174(3) -0.0331(2) 0.0420(10) Uani 1 1 d . . . . .
C00N C 0.1671(3) 0.2969(3) -0.0954(2) 0.0431(10) Uani 1 1 d . . . . .
C57 C 0.2880(3) 0.4310(3) -0.0576(2) 0.0434(10) Uani 1 1 d . . . . .
C14 C 0.4015(3) 0.4686(3) 0.0804(2) 0.0497(11) Uani 1 1 d . . . . .
H14 H 0.4315 0.4419 0.0523 0.060 Uiso 1 1 calc R U . . .
C56 C 0.3462(3) 0.3906(3) -0.0857(2) 0.0488(11) Uani 1 1 d . . . . .
H56 H 0.4057 0.4229 -0.0837 0.059 Uiso 1 1 calc R U . . .
C15 C 0.3442(3) 0.5204(3) 0.0559(2) 0.0427(10) Uani 1 1 d . . . . .
C24 C 0.0734(3) 0.3452(3) 0.1798(2) 0.0468(11) Uani 1 1 d . . . . .
C58 C 0.3225(3) 0.5216(3) -0.0176(2) 0.0444(10) Uani 1 1 d . . . . .
H58A H 0.2750 0.5532 -0.0284 0.053 Uiso 1 1 calc R U . . .
H58B H 0.3786 0.5504 -0.0284 0.053 Uiso 1 1 calc R U . . .
C00U C 0.1300(3) 0.1366(3) 0.0483(2) 0.0488(11) Uani 1 1 d . . . . .
C75 C -0.0716(3) 0.2706(3) 0.5585(2) 0.0481(11) Uani 1 1 d . . . . .
C45 C -0.2607(3) 0.3534(3) 0.5785(2) 0.0501(11) Uani 1 1 d . . . . .
C9 C 0.0351(3) 0.2354(3) 0.0745(2) 0.0451(11) Uani 1 1 d . . . . .
C17 C 0.3058(3) 0.5438(3) 0.1610(2) 0.0449(11) Uani 1 1 d . . . . .
C12 C 0.1196(3) 0.1584(3) -0.0139(2) 0.0468(11) Uani 1 1 d . . . . .
H12 H 0.1477 0.1323 -0.0438 0.056 Uiso 1 1 calc R U . . .
C47 C -0.1467(3) 0.2618(3) 0.5881(2) 0.0504(11) Uani 1 1 d . . . . .
C011 C 0.0702(3) 0.2442(3) -0.0982(2) 0.0442(10) Uani 1 1 d . . . . .
H01A H 0.0246 0.2782 -0.1077 0.053 Uiso 1 1 calc R U . . .
H01B H 0.0527 0.1936 -0.1334 0.053 Uiso 1 1 calc R U . . .
C26 C -0.0027(3) 0.2813(3) 0.1255(2) 0.0482(11) Uani 1 1 d . . . . .
H26A H -0.0371 0.2393 0.1451 0.058 Uiso 1 1 calc R U . . .
H26B H -0.0463 0.3113 0.1040 0.058 Uiso 1 1 calc R U . . .
C8 C 0.0865(3) 0.1758(3) 0.0907(2) 0.0488(11) Uani 1 1 d . . . . .
H8 H 0.0917 0.1619 0.1323 0.059 Uiso 1 1 calc R U . . .
C20 C 0.1873(3) 0.4849(3) 0.2169(2) 0.0452(10) Uani 1 1 d . . . . .
C74 C -0.0560(3) 0.1988(3) 0.5214(2) 0.0505(11) Uani 1 1 d . . . . .
C18 C 0.3647(3) 0.4932(3) 0.1834(3) 0.0517(12) Uani 1 1 d . . . . .
H18 H 0.3706 0.4842 0.2264 0.062 Uiso 1 1 calc R U . . .
C44 C -0.2615(3) 0.3831(3) 0.5199(2) 0.0507(12) Uani 1 1 d . . . . .
C13 C 0.4156(3) 0.4551(3) 0.1452(3) 0.0519(12) Uani 1 1 d . . . . .
C25 C 0.1177(3) 0.4229(3) 0.1670(2) 0.0473(11) Uani 1 1 d . . . . .
C01A C 0.3210(3) 0.3038(3) -0.1169(2) 0.0487(11) Uani 1 1 d . . . . .
C40 C -0.3463(3) 0.3330(3) 0.5949(3) 0.0526(12) Uani 1 1 d . . . . .
H40 H -0.3474 0.3116 0.6332 0.063 Uiso 1 1 calc R U . . .
C01C C 0.2293(3) 0.2597(3) -0.1217(2) 0.0476(11) Uani 1 1 d . . . . .
H01C H 0.2090 0.2025 -0.1438 0.057 Uiso 1 1 calc R U . . .
C62 C -0.2516(3) 0.3756(3) 0.3369(2) 0.0527(12) Uani 1 1 d . . . . .
C46 C -0.1737(3) 0.3393(3) 0.6208(2) 0.0521(12) Uani 1 1 d . . . . .
H46A H -0.1840 0.3307 0.6633 0.063 Uiso 1 1 calc R U . . .
H46B H -0.1226 0.3900 0.6287 0.063 Uiso 1 1 calc R U . . .
C21 C 0.2142(3) 0.4640(3) 0.2782(2) 0.0528(12) Uani 1 1 d . . . . .
H21 H 0.2589 0.5048 0.3119 0.063 Uiso 1 1 calc R U . . .
C23 C 0.1045(3) 0.3273(3) 0.2414(2) 0.0511(11) Uani 1 1 d . . . . .
H23 H 0.0759 0.2751 0.2499 0.061 Uiso 1 1 calc R U . . .
C72 C -0.1871(3) 0.1075(3) 0.5474(3) 0.0577(13) Uani 1 1 d . . . . .
C78 C 0.0186(3) 0.2075(3) 0.4833(2) 0.0546(12) Uani 1 1 d . . . . .
H78A H 0.0610 0.2643 0.4991 0.066 Uiso 1 1 calc R U . . .
H78B H 0.0549 0.1654 0.4917 0.066 Uiso 1 1 calc R U . . .
C19 C 0.2387(3) 0.5660(3) 0.2013(2) 0.0486(11) Uani 1 1 d . . . . .
H19A H 0.2734 0.6066 0.2421 0.058 Uiso 1 1 calc R U . . .
H19B H 0.1942 0.5923 0.1763 0.058 Uiso 1 1 calc R U . . .
C67 C -0.0230(3) 0.1943(3) 0.4094(2) 0.0521(12) Uani 1 1 d . . . . .
C22 C 0.1769(3) 0.3837(3) 0.2916(2) 0.0534(12) Uani 1 1 d . . . . .
C60 C -0.3291(3) 0.3612(3) 0.3641(2) 0.0546(12) Uani 1 1 d . . . . .
C59 C -0.3419(3) 0.4277(3) 0.4163(3) 0.0578(13) Uani 1 1 d . . . . .
H59A H -0.4006 0.4430 0.4002 0.069 Uiso 1 1 calc R U . . .
H59B H -0.2914 0.4791 0.4252 0.069 Uiso 1 1 calc R U . . .
C73 C -0.1138(3) 0.1182(3) 0.5170(3) 0.0576(13) Uani 1 1 d . . . . .
H73 H -0.1030 0.0700 0.4930 0.069 Uiso 1 1 calc R U . . .
C35 C -0.0575(3) 0.1055(3) 0.2982(3) 0.0583(13) Uani 1 1 d . . . . .
C63 C -0.2322(3) 0.3062(3) 0.2981(2) 0.0555(12) Uani 1 1 d . . . . .
C70 C -0.0607(3) 0.2560(3) 0.3819(2) 0.0507(12) Uani 1 1 d . . . . .
C36 C -0.0231(3) 0.1200(3) 0.3670(3) 0.0569(12) Uani 1 1 d . . . . .
H36 H 0.0008 0.0778 0.3852 0.068 Uiso 1 1 calc R U . . .
C66 C -0.0944(3) 0.2459(3) 0.3135(2) 0.0539(12) Uani 1 1 d . . . . .
C71 C -0.0919(3) 0.1705(3) 0.2734(3) 0.0587(13) Uani 1 1 d . . . . .
H71 H -0.1144 0.1633 0.2278 0.070 Uiso 1 1 calc R U . . .
C79 C -0.1376(3) 0.3118(3) 0.2846(2) 0.0568(12) Uani 1 1 d . . . . .
H79A H -0.1442 0.3017 0.2372 0.068 Uiso 1 1 calc R U . . .
H79B H -0.0974 0.3688 0.3042 0.068 Uiso 1 1 calc R U . . .
C54 C 0.3926(3) 0.2611(4) -0.1407(3) 0.0596(13) Uani 1 1 d . . . . .
C77 C -0.2020(3) 0.1789(3) 0.5825(3) 0.0559(12) Uani 1 1 d . . . . .
H77 H -0.2504 0.1724 0.6035 0.067 Uiso 1 1 calc R U . . .
C84 C 0.1865(3) 0.0706(3) 0.0670(3) 0.0595(13) Uani 1 1 d . . . . .
C41 C -0.4284(3) 0.3426(3) 0.5576(3) 0.0576(13) Uani 1 1 d . . . . .
C43 C -0.3427(3) 0.3955(3) 0.4803(3) 0.0549(12) Uani 1 1 d . . . . .
C27 C 0.2140(4) 0.3618(4) 0.3587(3) 0.0636(14) Uani 1 1 d . . . . .
C4 C -0.0527(4) 0.5188(4) 0.2381(2) 0.0597(13) Uani 1 1 d . . . . .
H4 H -0.0173 0.4743 0.2393 0.072 Uiso 1 1 calc R U . . .
C42 C -0.4246(3) 0.3752(3) 0.5002(3) 0.0597(13) Uani 1 1 d . . . . .
H42 H -0.4793 0.3836 0.4745 0.072 Uiso 1 1 calc R U . . .
C61 C -0.3923(3) 0.2800(4) 0.3451(3) 0.0635(14) Uani 1 1 d . . . . .
H61 H -0.4442 0.2707 0.3625 0.076 Uiso 1 1 calc R U . . .
C68 C -0.3803(4) 0.2130(4) 0.3012(3) 0.0639(14) Uani 1 1 d . . . . .
C50 C 0.4780(4) 0.3990(4) 0.1718(3) 0.0706(16) Uani 1 1 d . . . . .
C65 C -0.2980(4) 0.2277(4) 0.2805(3) 0.0657(15) Uani 1 1 d . . . . .
H65 H -0.2865 0.1825 0.2534 0.079 Uiso 1 1 calc R U . . .
C48 C -0.0514(4) 0.0254(4) 0.2533(3) 0.0676(14) Uani 1 1 d . . . . .
C029 C -0.2534(4) 0.0174(4) 0.5380(3) 0.0734(16) Uani 1 1 d . . . . .
C6 C -0.0022(4) 0.5907(4) 0.2110(3) 0.0679(15) Uani 1 1 d . . . . .
H6A H -0.0348 0.6358 0.2110 0.102 Uiso 1 1 calc R U . . .
H6B H -0.0007 0.5688 0.1665 0.102 Uiso 1 1 calc R U . . .
H6C H 0.0608 0.6130 0.2383 0.102 Uiso 1 1 calc R U . . .
C5 C -0.1502(4) 0.4790(4) 0.1943(3) 0.0741(16) Uani 1 1 d . . . . .
H5A H -0.1831 0.4378 0.2148 0.111 Uiso 1 1 calc R U . . .
H5B H -0.1464 0.4505 0.1521 0.111 Uiso 1 1 calc R U . . .
H5C H -0.1832 0.5231 0.1883 0.111 Uiso 1 1 calc R U . . .
C02C C -0.5208(3) 0.3197(4) 0.5769(3) 0.0729(17) Uani 1 1 d . . . . .
C30 C 0.1959(4) 0.2650(4) 0.3543(3) 0.0799(18) Uani 1 1 d . . . . .
H30A H 0.1296 0.2405 0.3446 0.120 Uiso 1 1 calc R U . . .
H30B H 0.2264 0.2536 0.3959 0.120 Uiso 1 1 calc R U . . .
H30C H 0.2203 0.2399 0.3198 0.120 Uiso 1 1 calc R U . . .
C53 C 0.4357(4) 0.3099(4) -0.1875(3) 0.0739(17) Uani 1 1 d . . . . .
H53A H 0.3877 0.3071 -0.2266 0.111 Uiso 1 1 calc R U . . .
H53B H 0.4833 0.2844 -0.1996 0.111 Uiso 1 1 calc R U . . .
H53C H 0.4630 0.3690 -0.1657 0.111 Uiso 1 1 calc R U . . .
C86 C -0.2130(4) 0.6876(4) 0.3407(3) 0.0738(16) Uani 1 1 d . . . . .
H86 H -0.2795 0.6580 0.3229 0.089 Uiso 1 1 calc R U . . .
C55 C 0.4722(4) 0.2652(4) -0.0792(3) 0.0808(18) Uani 1 1 d . . . . .
H55A H 0.5004 0.3242 -0.0576 0.121 Uiso 1 1 calc R U . . .
H55B H 0.5188 0.2394 -0.0928 0.121 Uiso 1 1 calc R U . . .
H55C H 0.4469 0.2346 -0.0491 0.121 Uiso 1 1 calc R U . . .
C29 C 0.1628(5) 0.3991(4) 0.4078(3) 0.086(2) Uani 1 1 d . . . . .
H29A H 0.1752 0.4604 0.4122 0.129 Uiso 1 1 calc R U . . .
H29B H 0.1848 0.3856 0.4503 0.129 Uiso 1 1 calc R U . . .
H29C H 0.0964 0.3744 0.3915 0.129 Uiso 1 1 calc R U . . .
C76 C -0.4492(4) 0.1240(4) 0.2789(4) 0.0841(19) Uani 1 1 d . . . . .
C02J C 0.3506(4) 0.1685(4) -0.1753(4) 0.087(2) Uani 1 1 d . . . . .
H02A H 0.3292 0.1360 -0.1448 0.130 Uiso 1 1 calc R U . . .
H02B H 0.3972 0.1453 -0.1913 0.130 Uiso 1 1 calc R U . . .
H02C H 0.2985 0.1652 -0.2120 0.130 Uiso 1 1 calc R U . . .
C28 C 0.3191(4) 0.4032(5) 0.3867(3) 0.089(2) Uani 1 1 d . . . . .
H28A H 0.3530 0.3801 0.3578 0.134 Uiso 1 1 calc R U . . .
H28B H 0.3398 0.3912 0.4299 0.134 Uiso 1 1 calc R U . . .
H28C H 0.3303 0.4643 0.3899 0.134 Uiso 1 1 calc R U . . .
C87 C -0.2066(4) 0.7706(5) 0.3839(4) 0.087(2) Uani 1 1 d . . . . .
H87A H -0.1432 0.8050 0.3958 0.130 Uiso 1 1 calc R U . . .
H87B H -0.2248 0.7600 0.4233 0.130 Uiso 1 1 calc R U . . .
H87C H -0.2476 0.8006 0.3607 0.130 Uiso 1 1 calc R U . . .
C81 C -0.2902(4) 0.2405(5) 0.0225(4) 0.0854(19) Uani 1 1 d D . . . .
H81 H -0.3342 0.2754 0.0090 0.102 Uiso 0.691(15) 1 calc R U P A 1
H81A H -0.3400 0.2171 -0.0186 0.102 Uiso 0.309(15) 1 calc R U P A 2
C33 C -0.0790(6) -0.0540(4) 0.2815(4) 0.098(2) Uani 1 1 d . . . . .
H33A H -0.0346 -0.0495 0.3229 0.147 Uiso 1 1 calc R U . . .
H33B H -0.0794 -0.1043 0.2508 0.147 Uiso 1 1 calc R U . . .
H33C H -0.1405 -0.0584 0.2885 0.147 Uiso 1 1 calc R U . . .
C34 C -0.1123(6) 0.0118(5) 0.1829(3) 0.101(2) Uani 1 1 d . . . . .
H34A H -0.1768 0.0053 0.1838 0.152 Uiso 1 1 calc R U . . .
H34B H -0.1057 -0.0390 0.1565 0.152 Uiso 1 1 calc R U . . .
H34C H -0.0929 0.0607 0.1642 0.152 Uiso 1 1 calc R U . . .
C31 C 0.0500(5) 0.0359(5) 0.2487(5) 0.109(3) Uani 1 1 d . . . . .
H31A H 0.0693 0.0873 0.2328 0.164 Uiso 1 1 calc R U . . .
H31B H 0.0543 -0.0130 0.2187 0.164 Uiso 1 1 calc R U . . .
H31C H 0.0900 0.0398 0.2918 0.164 Uiso 1 1 calc R U . . .
C02Q C -0.5172(5) 0.2742(7) 0.6308(5) 0.119(3) Uani 1 1 d . . . . .
H02D H -0.4743 0.3105 0.6703 0.178 Uiso 1 1 calc R U . . .
H02E H -0.4964 0.2230 0.6198 0.178 Uiso 1 1 calc R U . . .
H02F H -0.5786 0.2588 0.6381 0.178 Uiso 1 1 calc R U . . .
C85 C 0.2665(5) 0.0744(6) 0.0341(4) 0.108(3) Uani 1 1 d . . . . .
H85A H 0.3027 0.1328 0.0427 0.162 Uiso 1 1 calc R U . . .
H85B H 0.2417 0.0538 -0.0129 0.162 Uiso 1 1 calc R U . . .
H85C H 0.3058 0.0391 0.0515 0.162 Uiso 1 1 calc R U . . .
C52 C 0.4398(5) 0.3509(6) 0.2194(5) 0.109(3) Uani 1 1 d . . . . .
H52A H 0.3762 0.3192 0.1987 0.164 Uiso 1 1 calc R U . . .
H52B H 0.4415 0.3911 0.2583 0.164 Uiso 1 1 calc R U . . .
H52C H 0.4774 0.3118 0.2317 0.164 Uiso 1 1 calc R U . . .
C7 C 0.2326(5) 0.0922(6) 0.1411(4) 0.108(3) Uani 1 1 d . . . . .
H7A H 0.2734 0.0550 0.1515 0.162 Uiso 1 1 calc R U . . .
H7B H 0.1850 0.0842 0.1649 0.162 Uiso 1 1 calc R U . . .
H7C H 0.2684 0.1510 0.1537 0.162 Uiso 1 1 calc R U . . .
C88 C -0.1718(6) 0.7020(6) 0.2835(4) 0.103(2) Uani 1 1 d . . . . .
H88A H -0.2012 0.7401 0.2605 0.155 Uiso 1 1 calc R U . . .
H88B H -0.1824 0.6479 0.2537 0.155 Uiso 1 1 calc R U . . .
H88C H -0.1056 0.7271 0.2997 0.155 Uiso 1 1 calc R U . . .
C02V C -0.5588(5) 0.3982(5) 0.5828(4) 0.104(2) Uani 1 1 d . . . . .
H02G H -0.6247 0.3815 0.5800 0.156 Uiso 1 1 calc R U . . .
H02H H -0.5493 0.4274 0.5477 0.156 Uiso 1 1 calc R U . . .
H02I H -0.5268 0.4361 0.6248 0.156 Uiso 1 1 calc R U . . .
C64 C -0.4832(5) 0.1027(5) 0.2036(4) 0.114(3) Uani 1 1 d . . . . .
H64A H -0.4306 0.1021 0.1850 0.171 Uiso 1 1 calc R U . . .
H64B H -0.5139 0.1453 0.1888 0.171 Uiso 1 1 calc R U . . .
H64C H -0.5266 0.0471 0.1896 0.171 Uiso 1 1 calc R U . . .
C02X C -0.5901(5) 0.2522(5) 0.5147(4) 0.100(2) Uani 1 1 d . . . . .
H02J H -0.5618 0.2060 0.5033 0.151 Uiso 1 1 calc R U . . .
H02K H -0.6025 0.2800 0.4778 0.151 Uiso 1 1 calc R U . . .
H02L H -0.6478 0.2297 0.5252 0.151 Uiso 1 1 calc R U . . .
C32 C -0.5362(6) 0.1209(5) 0.3030(5) 0.123(3) Uani 1 1 d . . . . .
H32A H -0.5781 0.0649 0.2863 0.184 Uiso 1 1 calc R U . . .
H32B H -0.5665 0.1635 0.2877 0.184 Uiso 1 1 calc R U . . .
H32C H -0.5195 0.1324 0.3506 0.184 Uiso 1 1 calc R U . . .
C83 C 0.1211(5) -0.0164(4) 0.0496(6) 0.137(4) Uani 1 1 d . . . . .
H83A H 0.0961 -0.0326 0.0024 0.206 Uiso 1 1 calc R U . . .
H83B H 0.0708 -0.0154 0.0705 0.206 Uiso 1 1 calc R U . . .
H83C H 0.1544 -0.0573 0.0646 0.206 Uiso 1 1 calc R U . . .
C69 C -0.3998(6) 0.0559(5) 0.2999(6) 0.139(4) Uani 1 1 d . . . . .
H69A H -0.3406 0.0646 0.2888 0.208 Uiso 1 1 calc R U . . .
H69B H -0.4381 -0.0002 0.2773 0.208 Uiso 1 1 calc R U . . .
H69C H -0.3896 0.0602 0.3469 0.208 Uiso 1 1 calc R U . . .
C51 C 0.4927(8) 0.3370(8) 0.1180(5) 0.155(4) Uani 1 1 d . U . . .
H51A H 0.5394 0.3088 0.1364 0.233 Uiso 1 1 calc R U . . .
H51B H 0.5134 0.3673 0.0861 0.233 Uiso 1 1 calc R U . . .
H51C H 0.4348 0.2949 0.0967 0.233 Uiso 1 1 calc R U . . .
C49 C 0.5732(5) 0.4585(7) 0.2121(7) 0.166(5) Uani 1 1 d . U . . .
H49A H 0.5638 0.4981 0.2472 0.249 Uiso 1 1 calc R U . . .
H49B H 0.6016 0.4899 0.1836 0.249 Uiso 1 1 calc R U . . .
H49C H 0.6135 0.4245 0.2306 0.249 Uiso 1 1 calc R U . . .
C37 C -0.1945(10) -0.0459(9) 0.5546(11) 0.128(6) Uani 0.702(16) 1 d . U P B 1
H37A H -0.2325 -0.0952 0.5643 0.192 Uiso 0.702(16) 1 calc R U P B 1
H37B H -0.1429 -0.0187 0.5926 0.192 Uiso 0.702(16) 1 calc R U P B 1
H37C H -0.1708 -0.0638 0.5175 0.192 Uiso 0.702(16) 1 calc R U P B 1
C39 C -0.3027(10) -0.0127(8) 0.4636(7) 0.123(6) Uani 0.702(16) 1 d . U P B 1
H39A H -0.2568 -0.0063 0.4384 0.184 Uiso 0.702(16) 1 calc R U P B 1
H39B H -0.3462 0.0214 0.4511 0.184 Uiso 0.702(16) 1 calc R U P B 1
H39C H -0.3360 -0.0721 0.4549 0.184 Uiso 0.702(16) 1 calc R U P B 1
C38 C -0.3196(11) 0.0150(9) 0.5799(10) 0.137(7) Uani 0.702(16) 1 d . U P B 1
H38A H -0.3283 -0.0387 0.5945 0.206 Uiso 0.702(16) 1 calc R U P B 1
H38B H -0.3788 0.0204 0.5549 0.206 Uiso 0.702(16) 1 calc R U P B 1
H38C H -0.2949 0.0617 0.6178 0.206 Uiso 0.702(16) 1 calc R U P B 1
C39A C -0.3536(13) 0.0199(13) 0.5047(14) 0.081(8) Uani 0.298(16) 1 d . U P B 2
H39D H -0.3847 -0.0335 0.4741 0.121 Uiso 0.298(16) 1 calc R U P B 2
H39E H -0.3517 0.0664 0.4814 0.121 Uiso 0.298(16) 1 calc R U P B 2
H39F H -0.3873 0.0284 0.5379 0.121 Uiso 0.298(16) 1 calc R U P B 2
C38A C -0.252(3) -0.0014(18) 0.6107(14) 0.108(10) Uani 0.298(16) 1 d . U P B 2
H38D H -0.1994 -0.0253 0.6258 0.162 Uiso 0.298(16) 1 calc R U P B 2
H38E H -0.3090 -0.0416 0.6091 0.162 Uiso 0.298(16) 1 calc R U P B 2
H38F H -0.2457 0.0513 0.6408 0.162 Uiso 0.298(16) 1 calc R U P B 2
C37A C -0.226(2) -0.0517(16) 0.503(2) 0.106(10) Uani 0.298(16) 1 d . U P B 2
H37D H -0.1600 -0.0455 0.5195 0.159 Uiso 0.298(16) 1 calc R U P B 2
H37E H -0.2402 -0.0505 0.4565 0.159 Uiso 0.298(16) 1 calc R U P B 2
H37F H -0.2600 -0.1055 0.5092 0.159 Uiso 0.298(16) 1 calc R U P B 2
C1 C -0.2245(5) 0.2013(7) -0.1804(5) 0.132(3) Uani 1 1 d . U . . .
H1A H -0.2091 0.2489 -0.2029 0.158 Uiso 0.724(19) 1 d R U P C 1
H1B H -0.2471 0.2400 -0.2080 0.158 Uiso 0.276(19) 1 d R U P C 2
C2 C -0.1760(7) 0.1563(8) -0.2173(5) 0.166(5) Uani 1 1 d . . . . .
H2A H -0.1429 0.1943 -0.2398 0.249 Uiso 1 1 calc R U . . .
H2B H -0.2199 0.1090 -0.2492 0.249 Uiso 1 1 calc R U . . .
H2C H -0.1321 0.1348 -0.1880 0.249 Uiso 1 1 calc R U . . .
C3 C -0.3181(6) 0.1985(8) -0.2054(6) 0.105(5) Uani 0.724(19) 1 d . . P C 1
H3A H -0.3556 0.1421 -0.2077 0.158 Uiso 0.724(19) 1 calc R U P C 1
H3B H -0.3275 0.2113 -0.2489 0.158 Uiso 0.724(19) 1 calc R U P C 1
H3C H -0.3362 0.2402 -0.1768 0.158 Uiso 0.724(19) 1 calc R U P C 1
C80 C -0.2754(9) 0.2471(10) 0.0938(5) 0.096(4) Uani 0.691(15) 1 d . . P A 1
H80A H -0.3341 0.2252 0.1034 0.144 Uiso 0.691(15) 1 calc R U P A 1
H80B H -0.2505 0.3062 0.1159 0.144 Uiso 0.691(15) 1 calc R U P A 1
H80C H -0.2319 0.2140 0.1090 0.144 Uiso 0.691(15) 1 calc R U P A 1
C82 C -0.3330(7) 0.1508(6) -0.0174(6) 0.095(4) Uani 0.691(15) 1 d . . P A 1
H82A H -0.2987 0.1122 0.0006 0.143 Uiso 0.691(15) 1 calc R U P A 1
H82B H -0.3307 0.1494 -0.0625 0.143 Uiso 0.691(15) 1 calc R U P A 1
H82C H -0.3972 0.1334 -0.0157 0.143 Uiso 0.691(15) 1 calc R U P A 1
C80A C -0.324(2) 0.262(2) 0.0746(16) 0.093(9) Uani 0.309(15) 1 d . U P A 2
H80D H -0.3840 0.2227 0.0692 0.139 Uiso 0.309(15) 1 calc R U P A 2
H80E H -0.3323 0.3194 0.0773 0.139 Uiso 0.309(15) 1 calc R U P A 2
H80F H -0.2815 0.2585 0.1146 0.139 Uiso 0.309(15) 1 calc R U P A 2
C82A C -0.2458(17) 0.1690(16) 0.0494(17) 0.137(13) Uani 0.309(15) 1 d D U P A 2
H82D H -0.1796 0.1833 0.0528 0.205 Uiso 0.309(15) 1 calc R U P A 2
H82E H -0.2746 0.1146 0.0195 0.205 Uiso 0.309(15) 1 calc R U P A 2
H82F H -0.2559 0.1654 0.0923 0.205 Uiso 0.309(15) 1 calc R U P A 2
C3A C -0.3168(14) 0.1457(18) -0.1639(15) 0.087(9) Uani 0.276(19) 1 d . U P C 2
H3AA H -0.3035 0.0946 -0.1504 0.130 Uiso 0.276(19) 1 calc R U P C 2
H3AB H -0.3685 0.1300 -0.2028 0.130 Uiso 0.276(19) 1 calc R U P C 2
H3AC H -0.3327 0.1798 -0.1289 0.130 Uiso 0.276(19) 1 calc R U P C 2

loop_
_atom_site_aniso_label
_atom_site_aniso_U_11
_atom_site_aniso_U_22
_atom_site_aniso_U_33
_atom_site_aniso_U_23
_atom_site_aniso_U_13
_atom_site_aniso_U_12
Ti3 0.0359(3) 0.0367(4) 0.0484(5) 0.0047(4) 0.0083(3) 0.0060(3)
Ti1 0.0545(4) 0.0370(4) 0.0374(4) 0.0015(3) 0.0052(3) 0.0014(3)
Ti2 0.0538(4) 0.0420(5) 0.0378(4) 0.0052(4) 0.0060(3) 0.0034(4)
Ti4 0.0371(4) 0.0368(5) 0.0676(6) 0.0069(4) 0.0075(4) 0.0036(3)
O4 0.0421(13) 0.0372(16) 0.0478(17) 0.0041(14) 0.0104(13) 0.0053(12)
O006 0.0398(13) 0.0400(17) 0.0488(18) 0.0086(14) 0.0096(12) 0.0080(13)
O5 0.0411(14) 0.0438(18) 0.0524(18) 0.0062(15) 0.0075(13) 0.0060(13)
O11 0.0553(16) 0.0395(17) 0.0405(17) 0.0014(14) 0.0073(13) 0.0014(14)
O3 0.0413(14) 0.0386(17) 0.062(2) 0.0062(15) 0.0128(13) 0.0047(13)
O6 0.0476(15) 0.0419(18) 0.0475(18) 0.0011(14) 0.0108(13) 0.0040(13)
O7 0.0596(17) 0.059(2) 0.0348(17) 0.0078(15) 0.0103(14) 0.0076(15)
O12 0.0541(16) 0.0497(19) 0.0462(18) 0.0103(15) 0.0043(14) 0.0024(14)
O10 0.0609(17) 0.0411(18) 0.0441(18) 0.0047(14) 0.0043(14) 0.0016(14)
O13 0.0560(16) 0.053(2) 0.057(2) 0.0085(17) 0.0113(15) 0.0127(15)
O9 0.0632(17) 0.0461(19) 0.0473(19) 0.0081(15) 0.0030(15) 0.0000(15)
O8 0.0670(18) 0.0423(18) 0.0426(18) 0.0025(15) 0.0059(15) 0.0095(15)
O2 0.0551(17) 0.052(2) 0.087(3) -0.019(2) -0.0066(18) 0.0135(16)
O1 0.0419(16) 0.079(3) 0.106(3) 0.050(2) 0.0219(17) 0.0107(16)
C00J 0.044(2) 0.045(3) 0.040(2) 0.006(2) 0.0103(18) 0.0122(19)
C16 0.0353(19) 0.042(3) 0.054(3) 0.007(2) 0.0084(19) 0.0052(18)
C10 0.0357(18) 0.034(2) 0.044(3) 0.004(2) 0.0031(18) 0.0007(17)
C11 0.0367(19) 0.040(2) 0.046(3) 0.009(2) 0.0084(18) 0.0037(18)
C00N 0.043(2) 0.041(3) 0.042(2) 0.009(2) 0.0097(18) 0.0049(19)
C57 0.0392(19) 0.046(3) 0.045(3) 0.010(2) 0.0108(18) 0.0095(19)
C14 0.041(2) 0.051(3) 0.058(3) 0.013(2) 0.015(2) 0.010(2)
C56 0.043(2) 0.048(3) 0.051(3) 0.006(2) 0.011(2) 0.006(2)
C15 0.0355(18) 0.045(3) 0.042(2) 0.004(2) 0.0086(18) 0.0038(18)
C24 0.047(2) 0.043(3) 0.047(3) 0.003(2) 0.014(2) 0.005(2)
C58 0.0389(19) 0.043(3) 0.048(3) 0.009(2) 0.0111(18) 0.0034(18)
C00U 0.046(2) 0.038(3) 0.055(3) 0.003(2) 0.007(2) 0.007(2)
C75 0.053(2) 0.037(3) 0.044(3) 0.002(2) 0.004(2) 0.002(2)
C45 0.056(2) 0.038(3) 0.046(3) 0.001(2) 0.008(2) 0.003(2)
C9 0.043(2) 0.039(2) 0.047(3) 0.004(2) 0.0090(19) 0.0019(19)
C17 0.039(2) 0.041(3) 0.050(3) 0.006(2) 0.0099(19) 0.0029(19)
C12 0.044(2) 0.042(3) 0.050(3) 0.005(2) 0.0105(19) 0.0059(19)
C47 0.056(2) 0.045(3) 0.041(3) 0.006(2) 0.006(2) 0.002(2)
C011 0.046(2) 0.037(2) 0.043(2) 0.004(2) 0.0051(19) 0.0064(19)
C26 0.047(2) 0.043(3) 0.049(3) 0.004(2) 0.013(2) 0.001(2)
C8 0.054(2) 0.042(3) 0.047(3) 0.011(2) 0.008(2) 0.008(2)
C20 0.043(2) 0.040(3) 0.050(3) 0.007(2) 0.016(2) 0.0029(19)
C74 0.060(2) 0.042(3) 0.042(3) 0.005(2) 0.008(2) 0.005(2)
C18 0.050(2) 0.053(3) 0.053(3) 0.020(2) 0.013(2) 0.009(2)
C44 0.052(2) 0.041(3) 0.050(3) 0.002(2) 0.010(2) 0.001(2)
C13 0.045(2) 0.054(3) 0.058(3) 0.014(2) 0.012(2) 0.014(2)
C25 0.047(2) 0.048(3) 0.045(3) 0.002(2) 0.014(2) 0.010(2)
C01A 0.049(2) 0.052(3) 0.044(3) 0.008(2) 0.012(2) 0.013(2)
C40 0.056(3) 0.043(3) 0.051(3) 0.002(2) 0.014(2) 0.001(2)
C01C 0.050(2) 0.045(3) 0.043(3) 0.002(2) 0.008(2) 0.009(2)
C62 0.055(2) 0.049(3) 0.041(3) 0.010(2) -0.004(2) -0.001(2)
C46 0.058(2) 0.045(3) 0.044(3) 0.004(2) 0.010(2) -0.002(2)
C21 0.049(2) 0.052(3) 0.050(3) 0.001(2) 0.013(2) 0.004(2)
C23 0.052(2) 0.046(3) 0.051(3) 0.008(2) 0.018(2) 0.000(2)
C72 0.063(3) 0.044(3) 0.059(3) 0.010(2) 0.010(2) 0.004(2)
C78 0.058(2) 0.053(3) 0.048(3) 0.008(2) 0.010(2) 0.008(2)
C19 0.049(2) 0.045(3) 0.048(3) 0.005(2) 0.011(2) 0.007(2)
C67 0.053(2) 0.048(3) 0.047(3) 0.001(2) 0.012(2) 0.003(2)
C22 0.060(3) 0.047(3) 0.052(3) 0.008(2) 0.019(2) 0.005(2)
C60 0.056(2) 0.057(3) 0.044(3) 0.013(2) 0.002(2) 0.009(2)
C59 0.051(2) 0.053(3) 0.062(3) 0.016(3) 0.004(2) 0.006(2)
C73 0.064(3) 0.043(3) 0.056(3) 0.004(2) 0.008(2) 0.006(2)
C35 0.069(3) 0.045(3) 0.053(3) 0.000(2) 0.020(2) -0.001(2)
C63 0.061(3) 0.050(3) 0.041(3) 0.004(2) 0.001(2) -0.002(2)
C70 0.054(2) 0.040(3) 0.048(3) -0.002(2) 0.010(2) 0.003(2)
C36 0.065(3) 0.046(3) 0.054(3) 0.002(2) 0.018(2) 0.006(2)
C66 0.067(3) 0.043(3) 0.041(3) -0.001(2) 0.011(2) 0.001(2)
C71 0.067(3) 0.053(3) 0.043(3) 0.000(2) 0.010(2) -0.002(2)
C79 0.071(3) 0.045(3) 0.042(3) -0.001(2) 0.007(2) 0.001(2)
C54 0.053(2) 0.060(3) 0.065(3) 0.001(3) 0.020(2) 0.017(2)
C77 0.060(3) 0.045(3) 0.055(3) 0.008(2) 0.008(2) 0.005(2)
C84 0.056(2) 0.047(3) 0.073(4) 0.012(3) 0.009(2) 0.015(2)
C41 0.055(3) 0.045(3) 0.063(3) 0.003(2) 0.010(2) 0.002(2)
C43 0.059(3) 0.044(3) 0.053(3) 0.005(2) 0.007(2) 0.005(2)
C27 0.070(3) 0.052(3) 0.056(3) 0.013(3) 0.007(3) -0.005(3)
C4 0.075(3) 0.065(3) 0.042(3) 0.007(2) 0.018(2) 0.022(3)
C42 0.054(3) 0.055(3) 0.059(3) 0.003(3) 0.005(2) 0.005(2)
C61 0.054(3) 0.055(3) 0.067(3) 0.013(3) -0.003(2) 0.003(2)
C68 0.063(3) 0.050(3) 0.060(3) 0.007(3) -0.004(3) -0.001(2)
C50 0.062(3) 0.094(5) 0.081(4) 0.045(4) 0.032(3) 0.038(3)
C65 0.074(3) 0.053(3) 0.051(3) -0.001(3) -0.006(3) 0.003(3)
C48 0.094(4) 0.043(3) 0.061(3) -0.003(3) 0.027(3) 0.009(3)
C029 0.083(3) 0.043(3) 0.083(4) 0.008(3) 0.017(3) -0.002(3)
C6 0.062(3) 0.087(4) 0.056(3) 0.018(3) 0.017(2) 0.017(3)
C5 0.089(4) 0.068(4) 0.051(3) 0.007(3) 0.003(3) 0.007(3)
C02C 0.047(2) 0.059(4) 0.106(5) 0.016(3) 0.016(3) 0.003(2)
C30 0.088(4) 0.071(4) 0.069(4) 0.023(3) 0.005(3) 0.005(3)
C53 0.065(3) 0.083(4) 0.079(4) 0.006(3) 0.032(3) 0.024(3)
C86 0.074(3) 0.080(4) 0.066(4) 0.013(3) 0.009(3) 0.030(3)
C55 0.069(3) 0.081(4) 0.091(5) 0.004(4) 0.014(3) 0.032(3)
C29 0.112(4) 0.074(4) 0.055(3) -0.003(3) 0.030(3) -0.014(4)
C76 0.074(3) 0.058(4) 0.099(5) 0.009(4) 0.004(3) -0.005(3)
C02J 0.068(3) 0.069(4) 0.121(6) -0.010(4) 0.035(3) 0.021(3)
C28 0.073(3) 0.092(5) 0.086(5) 0.037(4) -0.004(3) -0.004(3)
C87 0.089(4) 0.092(5) 0.088(5) 0.010(4) 0.022(3) 0.048(4)
C81 0.067(3) 0.079(5) 0.103(5) 0.011(4) 0.024(3) 0.003(3)
C33 0.157(6) 0.046(3) 0.080(4) 0.003(3) 0.036(4) 0.000(4)
C34 0.170(7) 0.063(4) 0.054(4) -0.012(3) 0.013(4) 0.025(4)
C31 0.131(6) 0.071(5) 0.131(7) -0.009(5) 0.072(5) 0.016(4)
C02Q 0.109(5) 0.182(9) 0.131(7) 0.104(7) 0.079(5) 0.077(6)
C85 0.110(5) 0.134(7) 0.131(7) 0.065(6) 0.058(5) 0.082(5)
C52 0.113(5) 0.124(7) 0.148(7) 0.091(6) 0.072(5) 0.069(5)
C7 0.116(5) 0.138(7) 0.089(5) 0.038(5) 0.013(4) 0.079(5)
C88 0.156(6) 0.114(6) 0.084(5) 0.047(5) 0.058(5) 0.081(6)
C02V 0.107(5) 0.098(6) 0.126(7) 0.021(5) 0.059(5) 0.037(4)
C64 0.098(5) 0.076(5) 0.122(7) -0.019(5) -0.006(5) -0.013(4)
C02X 0.088(4) 0.091(5) 0.125(6) 0.023(5) 0.043(4) 0.012(4)
C32 0.121(6) 0.080(5) 0.143(8) -0.002(5) 0.053(5) -0.030(5)
C83 0.081(4) 0.045(4) 0.247(12) 0.039(5) -0.036(6) 0.008(3)
C69 0.124(6) 0.067(5) 0.207(11) 0.053(6) 0.012(7) -0.003(5)
C51 0.234(10) 0.181(9) 0.139(8) 0.088(7) 0.091(7) 0.160(9)
C49 0.079(4) 0.165(9) 0.255(12) 0.117(9) -0.012(6) 0.039(5)
C37 0.129(9) 0.063(7) 0.193(14) 0.065(9) 0.023(9) 0.019(6)
C39 0.136(9) 0.085(8) 0.101(9) 0.026(7) -0.004(7) -0.047(7)
C38 0.146(11) 0.081(8) 0.189(15) 0.006(9) 0.111(11) -0.022(7)
C39A 0.056(10) 0.050(11) 0.105(16) 0.014(10) -0.014(10) -0.019(8)
C38A 0.147(18) 0.066(13) 0.099(15) 0.059(12) 0.022(13) -0.021(12)
C37A 0.097(15) 0.048(12) 0.16(2) -0.009(13) 0.052(15) -0.008(10)
C1 0.097(4) 0.121(6) 0.123(6) -0.040(5) -0.031(4) 0.020(4)
C2 0.127(7) 0.207(13) 0.103(7) -0.076(8) 0.007(5) 0.010(7)
C3 0.076(6) 0.088(8) 0.114(9) -0.012(7) -0.018(6) 0.005(5)
C80 0.089(8) 0.116(10) 0.061(6) 0.023(6) 0.001(6) -0.005(7)
C82 0.092(6) 0.061(6) 0.121(9) -0.006(6) 0.044(6) -0.009(5)
C80A 0.103(15) 0.090(14) 0.100(17) 0.027(12) 0.059(13) 0.015(12)
C82A 0.097(14) 0.14(2) 0.18(2) 0.012(15) 0.074(15) 0.002(13)
C3A 0.060(11) 0.075(14) 0.102(16) 0.013(12) -0.006(10) 0.000(10)

loop_
_atom_type_symbol
_atom_type_description
_atom_type_scat_dispersion_real
_atom_type_scat_dispersion_imag
_atom_type_scat_source
C C 0.0181 0.0091 'International Tables Vol C Tables 4.2.6.8 and 6.1.1.4'
H H 0.0000 0.0000 'International Tables Vol C Tables 4.2.6.8 and 6.1.1.4'
O O 0.0492 0.0322 'International Tables Vol C Tables 4.2.6.8 and 6.1.1.4'
Ti Ti 0.2191 1.8069 'International Tables Vol C Tables 4.2.6.8 and 6.1.1.4'

loop_
_geom_angle_atom_site_label_1
_geom_angle_atom_site_label_2
_geom_angle_atom_site_label_3
_geom_angle
_geom_angle_site_symmetry_1
_geom_angle_site_symmetry_3
_geom_angle_publ_flag
Ti3 Ti3 Ti4 71.34(3) 2_565 . ?
O4 Ti3 Ti3 116.98(11) . 2_565 ?
O4 Ti3 Ti4 115.38(9) . . ?
O4 Ti3 O006 97.09(13) . . ?
O4 Ti3 O3 122.31(14) . 2_565 ?
O4 Ti3 O3 100.28(14) . . ?
O006 Ti3 Ti3 110.77(8) . 2_565 ?
O006 Ti3 Ti4 39.44(8) . . ?
O3 Ti3 Ti3 38.27(8) . 2_565 ?
O3 Ti3 Ti3 37.51(9) 2_565 2_565 ?
O3 Ti3 Ti4 109.60(8) . . ?
O3 Ti3 Ti4 33.83(9) 2_565 . ?
O3 Ti3 O006 149.03(12) . . ?
O3 Ti3 O006 73.27(12) 2_565 . ?
O3 Ti3 O3 75.78(13) . 2_565 ?
O6 Ti3 Ti3 113.81(11) . 2_565 ?
O6 Ti3 Ti4 112.18(10) . . ?
O6 Ti3 O4 118.31(13) . . ?
O6 Ti3 O006 95.58(14) . . ?
O6 Ti3 O3 119.19(14) . 2_565 ?
O6 Ti3 O3 98.42(14) . . ?
Ti1 Ti1 Ti2 70.52(3) 2_566 2_566 ?
O11 Ti1 Ti1 110.14(9) . 2_566 ?
O11 Ti1 Ti2 39.63(8) . 2_566 ?
O12 Ti1 Ti1 117.74(12) . 2_566 ?
O12 Ti1 Ti2 114.95(11) . 2_566 ?
O12 Ti1 O11 96.82(14) . . ?
O12 Ti1 O10 101.06(15) . . ?
O12 Ti1 O10 122.88(15) . 2_566 ?
O12 Ti1 O8 112.34(15) . . ?
O10 Ti1 Ti1 37.25(10) 2_566 2_566 ?
O10 Ti1 Ti1 37.97(9) . 2_566 ?
O10 Ti1 Ti2 108.49(9) . 2_566 ?
O10 Ti1 Ti2 33.27(10) 2_566 2_566 ?
O10 Ti1 O11 148.10(12) . . ?
O10 Ti1 O11 72.89(13) 2_566 . ?
O10 Ti1 O10 75.22(14) . 2_566 ?
O8 Ti1 Ti1 118.51(12) . 2_566 ?
O8 Ti1 Ti2 116.80(10) . 2_566 ?
O8 Ti1 O11 96.48(14) . . ?
O8 Ti1 O10 100.78(15) . . ?
O8 Ti1 O10 124.47(15) . 2_566 ?
O11 Ti2 Ti1 35.60(9) 2_566 2_566 ?
O7 Ti2 Ti1 110.35(10) . 2_566 ?
O7 Ti2 O11 93.73(13) . 2_566 ?
O7 Ti2 O10 120.54(15) . . ?
O7 Ti2 O13 111.09(17) . . ?
O7 Ti2 O9 101.82(16) . . ?
O10 Ti2 Ti1 32.99(9) . 2_566 ?
O10 Ti2 O11 68.58(12) . 2_566 ?
O13 Ti2 Ti1 110.62(11) . 2_566 ?
O13 Ti2 O11 89.33(14) . 2_566 ?
O13 Ti2 O10 124.21(16) . . ?
O13 Ti2 O9 101.52(15) . . ?
O9 Ti2 Ti1 120.84(11) . 2_566 ?
O9 Ti2 O11 156.18(14) . 2_566 ?
O9 Ti2 O10 87.90(14) . . ?
O006 Ti4 Ti3 36.35(8) . . ?
O5 Ti4 Ti3 122.49(10) 2_565 . ?
O5 Ti4 O006 158.84(13) 2_565 . ?
O5 Ti4 O3 88.93(13) 2_565 2_565 ?
O3 Ti4 Ti3 33.57(9) 2_565 . ?
O3 Ti4 O006 69.91(12) 2_565 . ?
O2 Ti4 Ti3 110.93(11) . . ?
O2 Ti4 O006 91.66(13) . . ?
O2 Ti4 O5 100.04(15) . 2_565 ?
O2 Ti4 O3 122.38(17) . 2_565 ?
O1 Ti4 Ti3 110.71(12) . . ?
O1 Ti4 O006 91.98(13) . . ?
O1 Ti4 O5 99.67(15) . 2_565 ?
O1 Ti4 O3 122.11(18) . 2_565 ?
O1 Ti4 O2 112.3(2) . . ?
C00J O4 Ti3 162.4(3) . . ?
Ti3 O006 Ti4 104.21(13) . . ?
C10 O006 Ti3 115.1(2) . . ?
C10 O006 Ti4 140.6(2) . . ?
C16 O5 Ti4 164.9(3) . 2_565 ?
Ti1 O11 Ti2 104.77(14) . 2_566 ?
C75 O11 Ti1 116.6(2) . . ?
C75 O11 Ti2 138.6(3) . 2_566 ?
Ti3 O3 Ti3 104.21(13) . 2_565 ?
Ti3 O3 Ti4 143.15(15) . 2_565 ?
Ti3 O3 Ti4 112.61(15) 2_565 2_565 ?
C25 O6 Ti3 167.0(3) . . ?
C4 O7 Ti2 154.6(3) . . ?
C44 O12 Ti1 165.1(3) . . ?
Ti1 O10 Ti1 104.78(14) . 2_566 ?
Ti1 O10 Ti2 141.48(16) . . ?
Ti1 O10 Ti2 113.74(16) 2_566 . ?
C86 O13 Ti2 143.9(4) . . ?
C62 O9 Ti2 168.6(3) . . ?
C70 O8 Ti1 167.3(3) . . ?
C1 O2 Ti4 149.3(5) . . ?
C81 O1 Ti4 141.6(4) . . ?
O4 C00J C00N 120.2(4) . . ?
O4 C00J C57 119.4(4) . . ?
C00N C00J C57 120.4(4) . . ?
O5 C16 C15 120.1(4) . . ?
O5 C16 C17 120.5(4) . . ?
C15 C16 C17 119.4(4) . . ?
O006 C10 C11 119.3(4) . . ?
O006 C10 C9 119.7(4) . . ?
C11 C10 C9 120.9(4) . . ?
C10 C11 C011 122.2(4) . . ?
C12 C11 C10 118.2(4) . . ?
C12 C11 C011 119.4(4) . . ?
C00J C00N C011 120.0(4) . . ?
C01C C00N C00J 118.7(4) . . ?
C01C C00N C011 121.0(4) . . ?
C00J C57 C58 120.3(4) . . ?
C56 C57 C00J 117.9(4) . . ?
C56 C57 C58 121.4(4) . . ?
C15 C14 H14 118.6 . . ?
C15 C14 C13 122.9(4) . . ?
C13 C14 H14 118.6 . . ?
C57 C56 H56 118.2 . . ?
C57 C56 C01A 123.7(4) . . ?
C01A C56 H56 118.2 . . ?
C16 C15 C14 119.2(4) . . ?
C16 C15 C58 121.5(4) . . ?
C14 C15 C58 119.0(4) . . ?
C25 C24 C26 119.9(4) . . ?
C23 C24 C26 121.8(4) . . ?
C23 C24 C25 118.2(4) . . ?
C57 C58 C15 109.9(4) . . ?
C57 C58 H58A 109.7 . . ?
C57 C58 H58B 109.7 . . ?
C15 C58 H58A 109.7 . . ?
C15 C58 H58B 109.7 . . ?
H58A C58 H58B 108.2 . . ?
C12 C00U C84 120.7(4) . . ?
C8 C00U C12 116.7(4) . . ?
C8 C00U C84 122.6(5) . . ?
O11 C75 C47 118.9(4) . . ?
O11 C75 C74 120.4(4) . . ?
C74 C75 C47 120.4(4) . . ?
C44 C45 C40 117.0(4) . . ?
C44 C45 C46 122.2(4) . . ?
C40 C45 C46 120.7(5) . . ?
C10 C9 C26 121.7(4) . . ?
C8 C9 C10 118.1(4) . . ?
C8 C9 C26 120.0(4) . . ?
C16 C17 C19 122.0(4) . . ?
C18 C17 C16 118.8(4) . . ?
C18 C17 C19 118.5(4) . . ?
C11 C12 C00U 122.9(4) . . ?
C11 C12 H12 118.6 . . ?
C00U C12 H12 118.6 . . ?
C75 C47 C46 121.7(4) . . ?
C75 C47 C77 118.5(5) . . ?
C77 C47 C46 119.6(4) . . ?
C11 C011 C00N 110.3(3) . . ?
C11 C011 H01A 109.6 . . ?
C11 C011 H01B 109.6 . . ?
C00N C011 H01A 109.6 . . ?
C00N C011 H01B 109.6 . . ?
H01A C011 H01B 108.1 . . ?
C24 C26 H26A 109.0 . . ?
C24 C26 H26B 109.0 . . ?
C9 C26 C24 112.7(3) . . ?
C9 C26 H26A 109.0 . . ?
C9 C26 H26B 109.0 . . ?
H26A C26 H26B 107.8 . . ?
C00U C8 C9 123.2(5) . . ?
C00U C8 H8 118.4 . . ?
C9 C8 H8 118.4 . . ?
C25 C20 C19 120.7(4) . . ?
C21 C20 C25 117.7(4) . . ?
C21 C20 C19 121.2(4) . . ?
C75 C74 C78 121.5(4) . . ?
C73 C74 C75 118.5(5) . . ?
C73 C74 C78 119.9(5) . . ?
C17 C18 H18 118.2 . . ?
C17 C18 C13 123.7(5) . . ?
C13 C18 H18 118.2 . . ?
O12 C44 C45 119.5(4) . . ?
O12 C44 C43 118.4(4) . . ?
C43 C44 C45 122.1(4) . . ?
C14 C13 C50 122.8(5) . . ?
C18 C13 C14 115.6(4) . . ?
C18 C13 C50 121.6(5) . . ?
O6 C25 C24 120.0(4) . . ?
O6 C25 C20 118.6(4) . . ?
C24 C25 C20 121.4(4) . . ?
C56 C01A C54 120.7(4) . . ?
C01C C01A C56 115.8(4) . . ?
C01C C01A C54 123.5(4) . . ?
C45 C40 H40 118.2 . . ?
C41 C40 C45 123.6(5) . . ?
C41 C40 H40 118.2 . . ?
C00N C01C C01A 123.3(4) . . ?
C00N C01C H01C 118.4 . . ?
C01A C01C H01C 118.4 . . ?
O9 C62 C60 119.6(5) . . ?
O9 C62 C63 120.7(5) . . ?
C60 C62 C63 119.7(4) . . ?
C45 C46 C47 111.3(4) . . ?
C45 C46 H46A 109.4 . . ?
C45 C46 H46B 109.4 . . ?
C47 C46 H46A 109.4 . . ?
C47 C46 H46B 109.4 . . ?
H46A C46 H46B 108.0 . . ?
C20 C21 H21 118.6 . . ?
C20 C21 C22 122.8(4) . . ?
C22 C21 H21 118.6 . . ?
C24 C23 H23 118.5 . . ?
C24 C23 C22 123.0(5) . . ?
C22 C23 H23 118.5 . . ?
C73 C72 C029 120.5(5) . . ?
C77 C72 C73 118.1(5) . . ?
C77 C72 C029 121.2(5) . . ?
C74 C78 H78A 109.2 . . ?
C74 C78 H78B 109.2 . . ?
H78A C78 H78B 107.9 . . ?
C67 C78 C74 112.3(4) . . ?
C67 C78 H78A 109.2 . . ?
C67 C78 H78B 109.2 . . ?
C17 C19 H19A 109.9 . . ?
C17 C19 H19B 109.9 . . ?
C20 C19 C17 109.0(4) . . ?
C20 C19 H19A 109.9 . . ?
C20 C19 H19B 109.9 . . ?
H19A C19 H19B 108.3 . . ?
C70 C67 C78 121.5(5) . . ?
C70 C67 C36 118.1(5) . . ?
C36 C67 C78 120.5(5) . . ?
C21 C22 C27 120.6(4) . . ?
C23 C22 C21 116.6(5) . . ?
C23 C22 C27 122.8(5) . . ?
C62 C60 C59 121.8(4) . . ?
C61 C60 C62 118.8(5) . . ?
C61 C60 C59 119.3(5) . . ?
C60 C59 H59A 109.3 . . ?
C60 C59 H59B 109.3 . . ?
C60 C59 C43 111.6(4) . . ?
H59A C59 H59B 108.0 . . ?
C43 C59 H59A 109.3 . . ?
C43 C59 H59B 109.3 . . ?
C74 C73 H73 118.9 . . ?
C72 C73 C74 122.2(5) . . ?
C72 C73 H73 118.9 . . ?
C36 C35 C48 121.4(5) . . ?
C71 C35 C36 116.2(5) . . ?
C71 C35 C48 122.3(5) . . ?
C62 C63 C79 121.6(4) . . ?
C65 C63 C62 118.1(5) . . ?
C65 C63 C79 119.6(5) . . ?
O8 C70 C67 119.3(4) . . ?
O8 C70 C66 119.3(4) . . ?
C67 C70 C66 121.4(5) . . ?
C67 C36 C35 123.1(5) . . ?
C67 C36 H36 118.4 . . ?
C35 C36 H36 118.4 . . ?
C70 C66 C79 120.8(5) . . ?
C71 C66 C70 118.0(5) . . ?
C71 C66 C79 121.1(4) . . ?
C35 C71 C66 123.2(5) . . ?
C35 C71 H71 118.4 . . ?
C66 C71 H71 118.4 . . ?
C63 C79 H79A 109.8 . . ?
C63 C79 H79B 109.8 . . ?
C66 C79 C63 109.5(4) . . ?
C66 C79 H79A 109.8 . . ?
C66 C79 H79B 109.8 . . ?
H79A C79 H79B 108.2 . . ?
C01A C54 C55 107.6(4) . . ?
C53 C54 C01A 110.7(5) . . ?
C53 C54 C55 107.9(4) . . ?
C02J C54 C01A 112.5(4) . . ?
C02J C54 C53 108.9(5) . . ?
C02J C54 C55 109.1(5) . . ?
C47 C77 H77 118.9 . . ?
C72 C77 C47 122.2(5) . . ?
C72 C77 H77 118.9 . . ?
C85 C84 C00U 111.3(5) . . ?
C85 C84 C7 105.4(5) . . ?
C7 C84 C00U 110.1(5) . . ?
C83 C84 C00U 108.6(4) . . ?
C83 C84 C85 112.4(7) . . ?
C83 C84 C7 109.0(7) . . ?
C40 C41 C42 117.0(5) . . ?
C40 C41 C02C 122.3(5) . . ?
C42 C41 C02C 120.7(5) . . ?
C44 C43 C59 121.2(4) . . ?
C42 C43 C44 117.6(5) . . ?
C42 C43 C59 121.2(4) . . ?
C22 C27 C29 108.2(5) . . ?
C22 C27 C28 111.2(5) . . ?
C30 C27 C22 111.7(4) . . ?
C30 C27 C29 108.6(5) . . ?
C30 C27 C28 109.6(5) . . ?
C28 C27 C29 107.5(5) . . ?
O7 C4 H4 108.5 . . ?
O7 C4 C6 109.3(5) . . ?
O7 C4 C5 111.2(4) . . ?
C6 C4 H4 108.5 . . ?
C5 C4 H4 108.5 . . ?
C5 C4 C6 110.9(5) . . ?
C41 C42 H42 118.7 . . ?
C43 C42 C41 122.6(5) . . ?
C43 C42 H42 118.7 . . ?
C60 C61 H61 118.8 . . ?
C68 C61 C60 122.4(5) . . ?
C68 C61 H61 118.8 . . ?
C61 C68 C65 116.8(5) . . ?
C61 C68 C76 123.4(6) . . ?
C65 C68 C76 119.7(6) . . ?
C13 C50 C49 107.8(6) . . ?
C52 C50 C13 111.7(4) . . ?
C52 C50 C49 105.9(7) . . ?
C51 C50 C13 112.3(5) . . ?
C51 C50 C52 109.5(7) . . ?
C51 C50 C49 109.4(7) . . ?
C63 C65 C68 123.5(6) . . ?
C63 C65 H65 118.3 . . ?
C68 C65 H65 118.3 . . ?
C35 C48 C34 112.6(5) . . ?
C35 C48 C31 108.5(5) . . ?
C33 C48 C35 110.7(5) . . ?
C33 C48 C34 109.3(5) . . ?
C33 C48 C31 108.5(6) . . ?
C34 C48 C31 107.0(6) . . ?
C72 C029 C38A 107.0(10) . . ?
C37 C029 C72 108.8(7) . . ?
C37 C029 C39 105.6(11) . . ?
C39 C029 C72 107.4(6) . . ?
C38 C029 C72 113.7(7) . . ?
C38 C029 C37 108.0(10) . . ?
C38 C029 C39 112.9(10) . . ?
C39A C029 C72 109.1(9) . . ?
C39A C029 C38A 107.9(17) . . ?
C37A C029 C72 114.7(11) . . ?
C37A C029 C39A 111.1(17) . . ?
C37A C029 C38A 107(2) . . ?
C4 C6 H6A 109.5 . . ?
C4 C6 H6B 109.5 . . ?
C4 C6 H6C 109.5 . . ?
H6A C6 H6B 109.5 . . ?
H6A C6 H6C 109.5 . . ?
H6B C6 H6C 109.5 . . ?
C4 C5 H5A 109.5 . . ?
C4 C5 H5B 109.5 . . ?
C4 C5 H5C 109.5 . . ?
H5A C5 H5B 109.5 . . ?
H5A C5 H5C 109.5 . . ?
H5B C5 H5C 109.5 . . ?
C41 C02C C02X 104.9(5) . . ?
C02Q C02C C41 114.4(5) . . ?
C02Q C02C C02V 117.2(7) . . ?
C02Q C02C C02X 104.5(6) . . ?
C02V C02C C41 108.2(5) . . ?
C02V C02C C02X 106.7(5) . . ?
C27 C30 H30A 109.5 . . ?
C27 C30 H30B 109.5 . . ?
C27 C30 H30C 109.5 . . ?
H30A C30 H30B 109.5 . . ?
H30A C30 H30C 109.5 . . ?
H30B C30 H30C 109.5 . . ?
C54 C53 H53A 109.5 . . ?
C54 C53 H53B 109.5 . . ?
C54 C53 H53C 109.5 . . ?
H53A C53 H53B 109.5 . . ?
H53A C53 H53C 109.5 . . ?
H53B C53 H53C 109.5 . . ?
O13 C86 H86 108.1 . . ?
O13 C86 C87 110.4(5) . . ?
O13 C86 C88 111.2(5) . . ?
C87 C86 H86 108.1 . . ?
C87 C86 C88 110.8(6) . . ?
C88 C86 H86 108.1 . . ?
C54 C55 H55A 109.5 . . ?
C54 C55 H55B 109.5 . . ?
C54 C55 H55C 109.5 . . ?
H55A C55 H55B 109.5 . . ?
H55A C55 H55C 109.5 . . ?
H55B C55 H55C 109.5 . . ?
C27 C29 H29A 109.5 . . ?
C27 C29 H29B 109.5 . . ?
C27 C29 H29C 109.5 . . ?
H29A C29 H29B 109.5 . . ?
H29A C29 H29C 109.5 . . ?
H29B C29 H29C 109.5 . . ?
C64 C76 C68 109.4(6) . . ?
C32 C76 C68 112.5(6) . . ?
C32 C76 C64 105.4(6) . . ?
C32 C76 C69 111.8(7) . . ?
C69 C76 C68 109.9(5) . . ?
C69 C76 C64 107.6(7) . . ?
C54 C02J H02A 109.5 . . ?
C54 C02J H02B 109.5 . . ?
C54 C02J H02C 109.5 . . ?
H02A C02J H02B 109.5 . . ?
H02A C02J H02C 109.5 . . ?
H02B C02J H02C 109.5 . . ?
C27 C28 H28A 109.5 . . ?
C27 C28 H28B 109.5 . . ?
C27 C28 H28C 109.5 . . ?
H28A C28 H28B 109.5 . . ?
H28A C28 H28C 109.5 . . ?
H28B C28 H28C 109.5 . . ?
C86 C87 H87A 109.5 . . ?
C86 C87 H87B 109.5 . . ?
C86 C87 H87C 109.5 . . ?
H87A C87 H87B 109.5 . . ?
H87A C87 H87C 109.5 . . ?
H87B C87 H87C 109.5 . . ?
O1 C81 H81 107.1 . . ?
O1 C81 H81A 112.2 . . ?
O1 C81 C80 108.0(7) . . ?
O1 C81 C82 113.3(7) . . ?
O1 C81 C82A 90.0(10) . . ?
C80 C81 H81 107.1 . . ?
C80 C81 C82 114.0(9) . . ?
C82 C81 H81 107.1 . . ?
C80A C81 O1 128.8(14) . . ?
C80A C81 H81A 112.2 . . ?
C80A C81 C82A 96.1(19) . . ?
C82A C81 H81A 112.2 . . ?
C48 C33 H33A 109.5 . . ?
C48 C33 H33B 109.5 . . ?
C48 C33 H33C 109.5 . . ?
H33A C33 H33B 109.5 . . ?
H33A C33 H33C 109.5 . . ?
H33B C33 H33C 109.5 . . ?
C48 C34 H34A 109.5 . . ?
C48 C34 H34B 109.5 . . ?
C48 C34 H34C 109.5 . . ?
H34A C34 H34B 109.5 . . ?
H34A C34 H34C 109.5 . . ?
H34B C34 H34C 109.5 . . ?
C48 C31 H31A 109.5 . . ?
C48 C31 H31B 109.5 . . ?
C48 C31 H31C 109.5 . . ?
H31A C31 H31B 109.5 . . ?
H31A C31 H31C 109.5 . . ?
H31B C31 H31C 109.5 . . ?
C02C C02Q H02D 109.5 . . ?
C02C C02Q H02E 109.5 . . ?
C02C C02Q H02F 109.5 . . ?
H02D C02Q H02E 109.5 . . ?
H02D C02Q H02F 109.5 . . ?
H02E C02Q H02F 109.5 . . ?
C84 C85 H85A 109.5 . . ?
C84 C85 H85B 109.5 . . ?
C84 C85 H85C 109.5 . . ?
H85A C85 H85B 109.5 . . ?
H85A C85 H85C 109.5 . . ?
H85B C85 H85C 109.5 . . ?
C50 C52 H52A 109.5 . . ?
C50 C52 H52B 109.5 . . ?
C50 C52 H52C 109.5 . . ?
H52A C52 H52B 109.5 . . ?
H52A C52 H52C 109.5 . . ?
H52B C52 H52C 109.5 . . ?
C84 C7 H7A 109.5 . . ?
C84 C7 H7B 109.5 . . ?
C84 C7 H7C 109.5 . . ?
H7A C7 H7B 109.5 . . ?
H7A C7 H7C 109.5 . . ?
H7B C7 H7C 109.5 . . ?
C86 C88 H88A 109.5 . . ?
C86 C88 H88B 109.5 . . ?
C86 C88 H88C 109.5 . . ?
H88A C88 H88B 109.5 . . ?
H88A C88 H88C 109.5 . . ?
H88B C88 H88C 109.5 . . ?
C02C C02V H02G 109.5 . . ?
C02C C02V H02H 109.5 . . ?
C02C C02V H02I 109.5 . . ?
H02G C02V H02H 109.5 . . ?
H02G C02V H02I 109.5 . . ?
H02H C02V H02I 109.5 . . ?
C76 C64 H64A 109.5 . . ?
C76 C64 H64B 109.5 . . ?
C76 C64 H64C 109.5 . . ?
H64A C64 H64B 109.5 . . ?
H64A C64 H64C 109.5 . . ?
H64B C64 H64C 109.5 . . ?
C02C C02X H02J 109.5 . . ?
C02C C02X H02K 109.5 . . ?
C02C C02X H02L 109.5 . . ?
H02J C02X H02K 109.5 . . ?
H02J C02X H02L 109.5 . . ?
H02K C02X H02L 109.5 . . ?
C76 C32 H32A 109.5 . . ?
C76 C32 H32B 109.5 . . ?
C76 C32 H32C 109.5 . . ?
H32A C32 H32B 109.5 . . ?
H32A C32 H32C 109.5 . . ?
H32B C32 H32C 109.5 . . ?
C84 C83 H83A 109.5 . . ?
C84 C83 H83B 109.5 . . ?
C84 C83 H83C 109.5 . . ?
H83A C83 H83B 109.5 . . ?
H83A C83 H83C 109.5 . . ?
H83B C83 H83C 109.5 . . ?
C76 C69 H69A 109.5 . . ?
C76 C69 H69B 109.5 . . ?
C76 C69 H69C 109.5 . . ?
H69A C69 H69B 109.5 . . ?
H69A C69 H69C 109.5 . . ?
H69B C69 H69C 109.5 . . ?
C50 C51 H51A 109.5 . . ?
C50 C51 H51B 109.5 . . ?
C50 C51 H51C 109.5 . . ?
H51A C51 H51B 109.5 . . ?
H51A C51 H51C 109.5 . . ?
H51B C51 H51C 109.5 . . ?
C50 C49 H49A 109.5 . . ?
C50 C49 H49B 109.5 . . ?
C50 C49 H49C 109.5 . . ?
H49A C49 H49B 109.5 . . ?
H49A C49 H49C 109.5 . . ?
H49B C49 H49C 109.5 . . ?
C029 C37 H37A 109.5 . . ?
C029 C37 H37B 109.5 . . ?
C029 C37 H37C 109.5 . . ?
H37A C37 H37B 109.5 . . ?
H37A C37 H37C 109.5 . . ?
H37B C37 H37C 109.5 . . ?
C029 C39 H39A 109.5 . . ?
C029 C39 H39B 109.5 . . ?
C029 C39 H39C 109.5 . . ?
H39A C39 H39B 109.5 . . ?
H39A C39 H39C 109.5 . . ?
H39B C39 H39C 109.5 . . ?
C029 C38 H38A 109.5 . . ?
C029 C38 H38B 109.5 . . ?
C029 C38 H38C 109.5 . . ?
H38A C38 H38B 109.5 . . ?
H38A C38 H38C 109.5 . . ?
H38B C38 H38C 109.5 . . ?
C029 C39A H39D 109.5 . . ?
C029 C39A H39E 109.5 . . ?
C029 C39A H39F 109.5 . . ?
H39D C39A H39E 109.5 . . ?
H39D C39A H39F 109.5 . . ?
H39E C39A H39F 109.5 . . ?
C029 C38A H38D 109.5 . . ?
C029 C38A H38E 109.5 . . ?
C029 C38A H38F 109.5 . . ?
H38D C38A H38E 109.5 . . ?
H38D C38A H38F 109.5 . . ?
H38E C38A H38F 109.5 . . ?
C029 C37A H37D 109.5 . . ?
C029 C37A H37E 109.5 . . ?
C029 C37A H37F 109.5 . . ?
H37D C37A H37E 109.5 . . ?
H37D C37A H37F 109.5 . . ?
H37E C37A H37F 109.5 . . ?
O2 C1 H1A 87.7 . . ?
O2 C1 H1B 104.7 . . ?
O2 C1 C2 114.5(6) . . ?
O2 C1 C3A 107.8(12) . . ?
C2 C1 H1A 88.0 . . ?
C2 C1 H1B 104.9 . . ?
C2 C1 C3A 117.7(13) . . ?
C3 C1 O2 123.6(9) . . ?
C3 C1 H1A 87.8 . . ?
C3 C1 C2 121.4(8) . . ?
C3A C1 H1B 106.0 . . ?
C1 C2 H2A 109.5 . . ?
C1 C2 H2B 109.5 . . ?
C1 C2 H2C 109.5 . . ?
H2A C2 H2B 109.5 . . ?
H2A C2 H2C 109.5 . . ?
H2B C2 H2C 109.5 . . ?
C1 C3 H3A 109.5 . . ?
C1 C3 H3B 109.5 . . ?
C1 C3 H3C 109.5 . . ?
H3A C3 H3B 109.5 . . ?
H3A C3 H3C 109.5 . . ?
H3B C3 H3C 109.5 . . ?
C81 C80 H80A 109.5 . . ?
C81 C80 H80B 109.5 . . ?
C81 C80 H80C 109.5 . . ?
H80A C80 H80B 109.5 . . ?
H80A C80 H80C 109.5 . . ?
H80B C80 H80C 109.5 . . ?
C81 C82 H82A 109.5 . . ?
C81 C82 H82B 109.5 . . ?
C81 C82 H82C 109.5 . . ?
H82A C82 H82B 109.5 . . ?
H82A C82 H82C 109.5 . . ?
H82B C82 H82C 109.5 . . ?
C81 C80A H80D 109.5 . . ?
C81 C80A H80E 109.5 . . ?
C81 C80A H80F 109.5 . . ?
H80D C80A H80E 109.5 . . ?
H80D C80A H80F 109.5 . . ?
H80E C80A H80F 109.5 . . ?
C81 C82A H82D 109.5 . . ?
C81 C82A H82E 109.5 . . ?
C81 C82A H82F 109.5 . . ?
H82D C82A H82E 109.5 . . ?
H82D C82A H82F 109.5 . . ?
H82E C82A H82F 109.5 . . ?
C1 C3A H3AA 109.5 . . ?
C1 C3A H3AB 109.5 . . ?
C1 C3A H3AC 109.5 . . ?
H3AA C3A H3AB 109.5 . . ?
H3AA C3A H3AC 109.5 . . ?
H3AB C3A H3AC 109.5 . . ?

loop_
_geom_bond_atom_site_label_1
_geom_bond_atom_site_label_2
_geom_bond_distance
_geom_bond_site_symmetry_2
_geom_bond_publ_flag
Ti3 Ti3 3.0496(16) 2_565 ?
Ti3 Ti4 3.2536(10) . ?
Ti3 O4 1.799(3) . ?
Ti3 O006 1.989(3) . ?
Ti3 O3 1.916(3) . ?
Ti3 O3 1.949(3) 2_565 ?
Ti3 O6 1.774(3) . ?
Ti1 Ti1 3.0635(16) 2_566 ?
Ti1 Ti2 3.2772(11) 2_566 ?
Ti1 O11 1.973(3) . ?
Ti1 O12 1.781(3) . ?
Ti1 O10 1.949(3) 2_566 ?
Ti1 O10 1.918(3) . ?
Ti1 O8 1.784(3) . ?
Ti2 Ti1 3.2771(11) 2_566 ?
Ti2 O11 2.162(3) 2_566 ?
Ti2 O7 1.767(3) . ?
Ti2 O10 1.964(3) . ?
Ti2 O13 1.790(3) . ?
Ti2 O9 1.818(3) . ?
Ti4 O006 2.132(3) . ?
Ti4 O5 1.810(3) 2_565 ?
Ti4 O3 1.962(3) 2_565 ?
Ti4 O2 1.781(4) . ?
Ti4 O1 1.766(4) . ?
O4 C00J 1.368(5) . ?
O006 C10 1.385(5) . ?
O5 Ti4 1.810(3) 2_565 ?
O5 C16 1.364(6) . ?
O11 Ti2 2.162(3) 2_566 ?
O11 C75 1.380(5) . ?
O3 Ti3 1.949(3) 2_565 ?
O3 Ti4 1.962(3) 2_565 ?
O6 C25 1.378(6) . ?
O7 C4 1.436(6) . ?
O12 C44 1.377(6) . ?
O10 Ti1 1.949(3) 2_566 ?
O13 C86 1.414(7) . ?
O9 C62 1.356(6) . ?
O8 C70 1.367(6) . ?
O2 C1 1.394(8) . ?
O1 C81 1.409(7) . ?
C00J C00N 1.389(6) . ?
C00J C57 1.412(6) . ?
C16 C15 1.390(6) . ?
C16 C17 1.402(7) . ?
C10 C11 1.392(6) . ?
C10 C9 1.399(6) . ?
C11 C12 1.389(6) . ?
C11 C011 1.505(6) . ?
C00N C011 1.517(6) . ?
C00N C01C 1.382(6) . ?
C57 C56 1.378(6) . ?
C57 C58 1.504(6) . ?
C14 H14 0.9300 . ?
C14 C15 1.396(7) . ?
C14 C13 1.396(7) . ?
C56 H56 0.9300 . ?
C56 C01A 1.397(7) . ?
C15 C58 1.520(6) . ?
C24 C26 1.511(6) . ?
C24 C25 1.394(7) . ?
C24 C23 1.380(7) . ?
C58 H58A 0.9700 . ?
C58 H58B 0.9700 . ?
C00U C12 1.396(7) . ?
C00U C8 1.376(7) . ?
C00U C84 1.542(7) . ?
C75 C47 1.400(7) . ?
C75 C74 1.394(7) . ?
C45 C44 1.393(7) . ?
C45 C40 1.395(7) . ?
C45 C46 1.497(7) . ?
C9 C26 1.497(7) . ?
C9 C8 1.392(7) . ?
C17 C18 1.383(7) . ?
C17 C19 1.521(6) . ?
C12 H12 0.9300 . ?
C47 C46 1.514(7) . ?
C47 C77 1.402(7) . ?
C011 H01A 0.9700 . ?
C011 H01B 0.9700 . ?
C26 H26A 0.9700 . ?
C26 H26B 0.9700 . ?
C8 H8 0.9300 . ?
C20 C25 1.410(6) . ?
C20 C21 1.383(7) . ?
C20 C19 1.505(7) . ?
C74 C78 1.516(7) . ?
C74 C73 1.392(7) . ?
C18 H18 0.9300 . ?
C18 C13 1.390(7) . ?
C44 C43 1.392(7) . ?
C13 C50 1.517(7) . ?
C01A C01C 1.394(6) . ?
C01A C54 1.528(7) . ?
C40 H40 0.9300 . ?
C40 C41 1.366(7) . ?
C01C H01C 0.9300 . ?
C62 C60 1.404(7) . ?
C62 C63 1.409(8) . ?
C46 H46A 0.9700 . ?
C46 H46B 0.9700 . ?
C21 H21 0.9300 . ?
C21 C22 1.404(7) . ?
C23 H23 0.9300 . ?
C23 C22 1.394(7) . ?
C72 C73 1.389(8) . ?
C72 C77 1.364(8) . ?
C72 C029 1.550(7) . ?
C78 H78A 0.9700 . ?
C78 H78B 0.9700 . ?
C78 C67 1.514(7) . ?
C19 H19A 0.9700 . ?
C19 H19B 0.9700 . ?
C67 C70 1.387(7) . ?
C67 C36 1.389(7) . ?
C22 C27 1.529(7) . ?
C60 C59 1.495(8) . ?
C60 C61 1.401(7) . ?
C59 H59A 0.9700 . ?
C59 H59B 0.9700 . ?
C59 C43 1.522(7) . ?
C73 H73 0.9300 . ?
C35 C36 1.397(7) . ?
C35 C71 1.387(8) . ?
C35 C48 1.519(8) . ?
C63 C79 1.501(7) . ?
C63 C65 1.386(7) . ?
C70 C66 1.394(7) . ?
C36 H36 0.9300 . ?
C66 C71 1.390(7) . ?
C66 C79 1.498(8) . ?
C71 H71 0.9300 . ?
C79 H79A 0.9700 . ?
C79 H79B 0.9700 . ?
C54 C53 1.528(8) . ?
C54 C55 1.545(8) . ?
C54 C02J 1.506(8) . ?
C77 H77 0.9300 . ?
C84 C85 1.513(9) . ?
C84 C7 1.521(9) . ?
C84 C83 1.487(8) . ?
C41 C42 1.402(8) . ?
C41 C02C 1.524(7) . ?
C43 C42 1.384(7) . ?
C27 C30 1.521(8) . ?
C27 C29 1.546(9) . ?
C27 C28 1.531(7) . ?
C4 H4 0.9800 . ?
C4 C6 1.515(8) . ?
C4 C5 1.506(7) . ?
C42 H42 0.9300 . ?
C61 H61 0.9300 . ?
C61 C68 1.385(8) . ?
C68 C65 1.392(8) . ?
C68 C76 1.533(8) . ?
C50 C52 1.502(9) . ?
C50 C51 1.486(12) . ?
C50 C49 1.538(11) . ?
C65 H65 0.9300 . ?
C48 C33 1.518(9) . ?
C48 C34 1.524(9) . ?
C48 C31 1.529(9) . ?
C029 C37 1.520(14) . ?
C029 C39 1.540(13) . ?
C029 C38 1.471(13) . ?
C029 C39A 1.53(2) . ?
C029 C38A 1.61(3) . ?
C029 C37A 1.43(3) . ?
C6 H6A 0.9600 . ?
C6 H6B 0.9600 . ?
C6 H6C 0.9600 . ?
C5 H5A 0.9600 . ?
C5 H5B 0.9600 . ?
C5 H5C 0.9600 . ?
C02C C02Q 1.446(9) . ?
C02C C02V 1.498(10) . ?
C02C C02X 1.586(10) . ?
C30 H30A 0.9600 . ?
C30 H30B 0.9600 . ?
C30 H30C 0.9600 . ?
C53 H53A 0.9600 . ?
C53 H53B 0.9600 . ?
C53 H53C 0.9600 . ?
C86 H86 0.9800 . ?
C86 C87 1.481(9) . ?
C86 C88 1.502(9) . ?
C55 H55A 0.9600 . ?
C55 H55B 0.9600 . ?
C55 H55C 0.9600 . ?
C29 H29A 0.9600 . ?
C29 H29B 0.9600 . ?
C29 H29C 0.9600 . ?
C76 C64 1.521(11) . ?
C76 C32 1.502(11) . ?
C76 C69 1.520(11) . ?
C02J H02A 0.9600 . ?
C02J H02B 0.9600 . ?
C02J H02C 0.9600 . ?
C28 H28A 0.9600 . ?
C28 H28B 0.9600 . ?
C28 H28C 0.9600 . ?
C87 H87A 0.9600 . ?
C87 H87B 0.9600 . ?
C87 H87C 0.9600 . ?
C81 H81 0.9800 . ?
C81 H81A 0.9800 . ?
C81 C80 1.457(13) . ?
C81 C82 1.500(12) . ?
C81 C80A 1.34(3) . ?
C81 C82A 1.569(10) . ?
C33 H33A 0.9600 . ?
C33 H33B 0.9600 . ?
C33 H33C 0.9600 . ?
C34 H34A 0.9600 . ?
C34 H34B 0.9600 . ?
C34 H34C 0.9600 . ?
C31 H31A 0.9600 . ?
C31 H31B 0.9600 . ?
C31 H31C 0.9600 . ?
C02Q H02D 0.9600 . ?
C02Q H02E 0.9600 . ?
C02Q H02F 0.9600 . ?
C85 H85A 0.9600 . ?
C85 H85B 0.9600 . ?
C85 H85C 0.9600 . ?
C52 H52A 0.9600 . ?
C52 H52B 0.9600 . ?
C52 H52C 0.9600 . ?
C7 H7A 0.9600 . ?
C7 H7B 0.9600 . ?
C7 H7C 0.9600 . ?
C88 H88A 0.9600 . ?
C88 H88B 0.9600 . ?
C88 H88C 0.9600 . ?
C02V H02G 0.9600 . ?
C02V H02H 0.9600 . ?
C02V H02I 0.9600 . ?
C64 H64A 0.9600 . ?
C64 H64B 0.9600 . ?
C64 H64C 0.9600 . ?
C02X H02J 0.9600 . ?
C02X H02K 0.9600 . ?
C02X H02L 0.9600 . ?
C32 H32A 0.9600 . ?
C32 H32B 0.9600 . ?
C32 H32C 0.9600 . ?
C83 H83A 0.9600 . ?
C83 H83B 0.9600 . ?
C83 H83C 0.9600 . ?
C69 H69A 0.9600 . ?
C69 H69B 0.9600 . ?
C69 H69C 0.9600 . ?
C51 H51A 0.9600 . ?
C51 H51B 0.9600 . ?
C51 H51C 0.9600 . ?
C49 H49A 0.9600 . ?
C49 H49B 0.9600 . ?
C49 H49C 0.9600 . ?
C37 H37A 0.9600 . ?
C37 H37B 0.9600 . ?
C37 H37C 0.9600 . ?
C39 H39A 0.9600 . ?
C39 H39B 0.9600 . ?
C39 H39C 0.9600 . ?
C38 H38A 0.9600 . ?
C38 H38B 0.9600 . ?
C38 H38C 0.9600 . ?
C39A H39D 0.9600 . ?
C39A H39E 0.9600 . ?
C39A H39F 0.9600 . ?
C38A H38D 0.9600 . ?
C38A H38E 0.9600 . ?
C38A H38F 0.9600 . ?
C37A H37D 0.9600 . ?
C37A H37E 0.9600 . ?
C37A H37F 0.9600 . ?
C1 H1A 0.9800 . ?
C1 H1B 0.9800 . ?
C1 C2 1.402(13) . ?
C1 C3 1.383(12) . ?
C1 C3A 1.63(3) . ?
C2 H2A 0.9600 . ?
C2 H2B 0.9600 . ?
C2 H2C 0.9600 . ?
C3 H3A 0.9600 . ?
C3 H3B 0.9600 . ?
C3 H3C 0.9600 . ?
C80 H80A 0.9600 . ?
C80 H80B 0.9600 . ?
C80 H80C 0.9600 . ?
C82 H82A 0.9600 . ?
C82 H82B 0.9600 . ?
C82 H82C 0.9600 . ?
C80A H80D 0.9600 . ?
C80A H80E 0.9600 . ?
C80A H80F 0.9600 . ?
C82A H82D 0.9600 . ?
C82A H82E 0.9600 . ?
C82A H82F 0.9600 . ?
C3A H3AA 0.9600 . ?
C3A H3AB 0.9600 . ?
C3A H3AC 0.9600 . ?

loop_
_geom_torsion_atom_site_label_1
_geom_torsion_atom_site_label_2
_geom_torsion_atom_site_label_3
_geom_torsion_atom_site_label_4
_geom_torsion
_geom_torsion_site_symmetry_1
_geom_torsion_site_symmetry_2
_geom_torsion_site_symmetry_3
_geom_torsion_site_symmetry_4
_geom_torsion_publ_flag
Ti3 Ti3 O4 C00J -155.3(8) 2_565 . . . ?
Ti3 Ti3 O6 C25 141.1(12) 2_565 . . . ?
Ti3 Ti4 O2 C1 -164.2(12) . . . . ?
Ti3 Ti4 O1 C81 162.6(7) . . . . ?
Ti3 O4 C00J C00N 45.7(11) . . . . ?
Ti3 O4 C00J C57 -133.2(7) . . . . ?
Ti3 O006 C10 C11 -87.3(4) . . . . ?
Ti3 O006 C10 C9 87.8(4) . . . . ?
Ti3 O6 C25 C24 -30.4(14) . . . . ?
Ti3 O6 C25 C20 149.0(10) . . . . ?
Ti1 Ti1 O12 C44 -130.6(12) 2_566 . . . ?
Ti1 Ti1 O8 C70 132.4(13) 2_566 . . . ?
Ti1 Ti2 O7 C4 138.4(7) 2_566 . . . ?
Ti1 Ti2 O13 C86 140.0(6) 2_566 . . . ?
Ti1 Ti2 O9 C62 -29.3(18) 2_566 . . . ?
Ti1 O11 C75 C47 -87.9(4) . . . . ?
Ti1 O11 C75 C74 85.7(5) . . . . ?
Ti1 O12 C44 C45 24.9(15) . . . . ?
Ti1 O12 C44 C43 -156.9(10) . . . . ?
Ti1 O8 C70 C67 -21.7(16) . . . . ?
Ti1 O8 C70 C66 159.6(11) . . . . ?
Ti2 Ti1 O12 C44 -50.4(12) 2_566 . . . ?
Ti2 Ti1 O8 C70 51.1(13) 2_566 . . . ?
Ti2 O11 C75 C47 88.8(5) 2_566 . . . ?
Ti2 O11 C75 C74 -97.6(5) 2_566 . . . ?
Ti2 O7 C4 C6 151.8(6) . . . . ?
Ti2 O7 C4 C5 29.1(10) . . . . ?
Ti2 O13 C86 C87 -147.0(5) . . . . ?
Ti2 O13 C86 C88 -23.6(9) . . . . ?
Ti2 O9 C62 C60 114.8(17) . . . . ?
Ti2 O9 C62 C63 -64.3(19) . . . . ?
Ti4 Ti3 O4 C00J -74.2(9) . . . . ?
Ti4 Ti3 O6 C25 62.5(12) . . . . ?
Ti4 O006 C10 C11 95.2(5) . . . . ?
Ti4 O006 C10 C9 -89.6(5) . . . . ?
Ti4 O5 C16 C15 106.6(12) 2_565 . . . ?
Ti4 O5 C16 C17 -71.1(13) 2_565 . . . ?
Ti4 O2 C1 C2 -178.1(8) . . . . ?
Ti4 O2 C1 C3 9(2) . . . . ?
Ti4 O2 C1 C3A -45.1(18) . . . . ?
Ti4 O1 C81 C80 -154.7(8) . . . . ?
Ti4 O1 C81 C82 78.0(10) . . . . ?
Ti4 O1 C81 C80A -122(2) . . . . ?
Ti4 O1 C81 C82A 140.4(14) . . . . ?
O4 Ti3 O6 C25 -75.7(12) . . . . ?
O4 C00J C00N C011 -0.3(6) . . . . ?
O4 C00J C00N C01C -175.3(4) . . . . ?
O4 C00J C57 C56 176.2(4) . . . . ?
O4 C00J C57 C58 2.6(6) . . . . ?
O006 Ti3 O4 C00J -37.6(9) . . . . ?
O006 Ti3 O6 C25 25.4(12) . . . . ?
O006 Ti4 O2 C1 164.2(12) . . . . ?
O006 Ti4 O1 C81 -165.4(7) . . . . ?
O006 C10 C11 C12 176.9(3) . . . . ?
O006 C10 C11 C011 2.2(6) . . . . ?
O006 C10 C9 C26 -1.3(6) . . . . ?
O006 C10 C9 C8 -176.8(3) . . . . ?
O5 Ti4 O2 C1 -33.5(12) 2_565 . . . ?
O5 Ti4 O1 C81 32.3(7) 2_565 . . . ?
O5 C16 C15 C14 174.8(4) . . . . ?
O5 C16 C15 C58 -12.2(6) . . . . ?
O5 C16 C17 C18 -173.7(4) . . . . ?
O5 C16 C17 C19 15.7(6) . . . . ?
O11 Ti1 O12 C44 -13.5(12) . . . . ?
O11 Ti1 O8 C70 15.3(13) . . . . ?
O11 Ti2 O7 C4 170.7(8) 2_566 . . . ?
O11 Ti2 O13 C86 110.8(6) 2_566 . . . ?
O11 Ti2 O9 C62 -36.4(19) 2_566 . . . ?
O11 C75 C47 C46 1.9(6) . . . . ?
O11 C75 C47 C77 177.2(4) . . . . ?
O11 C75 C74 C78 0.4(7) . . . . ?
O11 C75 C74 C73 -176.4(4) . . . . ?
O3 Ti3 O4 C00J -112.2(8) 2_565 . . . ?
O3 Ti3 O4 C00J 168.2(8) . . . . ?
O3 Ti3 O6 C25 177.7(12) . . . . ?
O3 Ti3 O6 C25 99.3(12) 2_565 . . . ?
O3 Ti4 O2 C1 -128.6(12) 2_565 . . . ?
O3 Ti4 O1 C81 127.1(7) 2_565 . . . ?
O6 Ti3 O4 C00J 62.7(9) . . . . ?
O7 Ti2 O13 C86 17.0(6) . . . . ?
O7 Ti2 O9 C62 93.3(18) . . . . ?
O12 Ti1 O8 C70 -84.9(13) . . . . ?
O12 C44 C43 C59 2.0(7) . . . . ?
O12 C44 C43 C42 -179.7(4) . . . . ?
O10 Ti1 O12 C44 -87.5(12) 2_566 . . . ?
O10 Ti1 O12 C44 -167.0(12) . . . . ?
O10 Ti1 O8 C70 88.9(13) 2_566 . . . ?
O10 Ti1 O8 C70 168.3(13) . . . . ?
O10 Ti2 O7 C4 103.5(8) . . . . ?
O10 Ti2 O13 C86 174.1(5) . . . . ?
O10 Ti2 O9 C62 -27.5(18) . . . . ?
O13 Ti2 O7 C4 -98.6(8) . . . . ?
O13 Ti2 O9 C62 -152.0(17) . . . . ?
O9 Ti2 O7 C4 8.9(8) . . . . ?
O9 Ti2 O13 C86 -90.6(6) . . . . ?
O9 C62 C60 C59 -11.8(7) . . . . ?
O9 C62 C60 C61 172.8(4) . . . . ?
O9 C62 C63 C79 17.2(7) . . . . ?
O9 C62 C63 C65 -172.1(4) . . . . ?
O8 Ti1 O12 C44 86.4(12) . . . . ?
O8 C70 C66 C71 -179.3(4) . . . . ?
O8 C70 C66 C79 -3.2(7) . . . . ?
O2 Ti4 O1 C81 -72.8(7) . . . . ?
O1 Ti4 O2 C1 71.4(12) . . . . ?
C00J C00N C011 C11 -76.1(5) . . . . ?
C00J C00N C01C C01A -0.8(7) . . . . ?
C00J C57 C56 C01A -1.0(7) . . . . ?
C00J C57 C58 C15 72.9(5) . . . . ?
C16 C15 C58 C57 -122.2(4) . . . . ?
C16 C17 C18 C13 -3.8(7) . . . . ?
C16 C17 C19 C20 121.5(5) . . . . ?
C10 C11 C12 C00U -1.3(6) . . . . ?
C10 C11 C011 C00N 106.5(4) . . . . ?
C10 C9 C26 C24 -105.7(5) . . . . ?
C10 C9 C8 C00U 1.2(6) . . . . ?
C11 C10 C9 C26 173.8(4) . . . . ?
C11 C10 C9 C8 -1.7(6) . . . . ?
C00N C00J C57 C56 -2.7(7) . . . . ?
C00N C00J C57 C58 -176.4(4) . . . . ?
C57 C00J C00N C011 178.7(4) . . . . ?
C57 C00J C00N C01C 3.6(7) . . . . ?
C57 C56 C01A C01C 3.6(7) . . . . ?
C57 C56 C01A C54 -173.8(5) . . . . ?
C14 C15 C58 C57 50.8(5) . . . . ?
C14 C13 C50 C52 -144.5(6) . . . . ?
C14 C13 C50 C51 -21.0(9) . . . . ?
C14 C13 C50 C49 99.5(8) . . . . ?
C56 C57 C58 C15 -100.5(5) . . . . ?
C56 C01A C01C C00N -2.6(7) . . . . ?
C56 C01A C54 C53 -55.7(6) . . . . ?
C56 C01A C54 C55 62.1(7) . . . . ?
C56 C01A C54 C02J -177.7(5) . . . . ?
C15 C16 C17 C18 8.6(6) . . . . ?
C15 C16 C17 C19 -162.0(4) . . . . ?
C15 C14 C13 C18 3.3(7) . . . . ?
C15 C14 C13 C50 -179.9(5) . . . . ?
C24 C23 C22 C21 3.9(7) . . . . ?
C24 C23 C22 C27 -177.1(5) . . . . ?
C58 C57 C56 C01A 172.6(4) . . . . ?
C75 C47 C46 C45 104.8(5) . . . . ?
C75 C47 C77 C72 -2.5(7) . . . . ?
C75 C74 C78 C67 -105.4(5) . . . . ?
C75 C74 C73 C72 1.1(7) . . . . ?
C45 C44 C43 C59 -179.8(5) . . . . ?
C45 C44 C43 C42 -1.5(7) . . . . ?
C45 C40 C41 C42 -0.3(7) . . . . ?
C45 C40 C41 C02C -180.0(5) . . . . ?
C9 C10 C11 C12 1.7(6) . . . . ?
C9 C10 C11 C011 -172.9(4) . . . . ?
C17 C16 C15 C14 -7.5(6) . . . . ?
C17 C16 C15 C58 165.5(4) . . . . ?
C17 C18 C13 C14 -2.1(7) . . . . ?
C17 C18 C13 C50 -179.0(5) . . . . ?
C12 C11 C011 C00N -68.1(5) . . . . ?
C12 C00U C8 C9 -0.7(6) . . . . ?
C12 C00U C84 C85 32.5(7) . . . . ?
C12 C00U C84 C7 148.9(5) . . . . ?
C12 C00U C84 C83 -91.8(7) . . . . ?
C47 C75 C74 C78 173.9(4) . . . . ?
C47 C75 C74 C73 -2.9(7) . . . . ?
C011 C11 C12 C00U 173.5(4) . . . . ?
C011 C00N C01C C01A -175.9(4) . . . . ?
C26 C24 C25 O6 -2.2(6) . . . . ?
C26 C24 C25 C20 178.4(4) . . . . ?
C26 C24 C23 C22 177.7(4) . . . . ?
C26 C9 C8 C00U -174.4(4) . . . . ?
C8 C00U C12 C11 0.8(6) . . . . ?
C8 C00U C84 C85 -148.4(6) . . . . ?
C8 C00U C84 C7 -31.9(7) . . . . ?
C8 C00U C84 C83 87.3(7) . . . . ?
C8 C9 C26 C24 69.7(6) . . . . ?
C20 C21 C22 C23 -5.3(7) . . . . ?
C20 C21 C22 C27 175.7(5) . . . . ?
C74 C75 C47 C46 -171.7(4) . . . . ?
C74 C75 C47 C77 3.6(7) . . . . ?
C74 C78 C67 C70 73.1(6) . . . . ?
C74 C78 C67 C36 -107.9(5) . . . . ?
C18 C17 C19 C20 -49.1(5) . . . . ?
C18 C13 C50 C52 32.2(8) . . . . ?
C18 C13 C50 C51 155.7(7) . . . . ?
C18 C13 C50 C49 -83.8(7) . . . . ?
C44 C45 C40 C41 -1.7(7) . . . . ?
C44 C45 C46 C47 -71.2(6) . . . . ?
C44 C43 C42 C41 -0.5(8) . . . . ?
C13 C14 C15 C16 1.5(7) . . . . ?
C13 C14 C15 C58 -171.7(4) . . . . ?
C25 C24 C26 C9 74.2(6) . . . . ?
C25 C24 C23 C22 1.0(7) . . . . ?
C25 C20 C21 C22 1.7(7) . . . . ?
C25 C20 C19 C17 -72.1(5) . . . . ?
C40 C45 C44 O12 -179.3(4) . . . . ?
C40 C45 C44 C43 2.6(7) . . . . ?
C40 C45 C46 C47 105.5(5) . . . . ?
C40 C41 C42 C43 1.4(8) . . . . ?
C40 C41 C02C C02Q -9.8(9) . . . . ?
C40 C41 C02C C02V 122.8(6) . . . . ?
C40 C41 C02C C02X -123.6(6) . . . . ?
C01C C00N C011 C11 98.8(5) . . . . ?
C01C C01A C54 C53 127.3(5) . . . . ?
C01C C01A C54 C55 -115.0(5) . . . . ?
C01C C01A C54 C02J 5.2(8) . . . . ?
C62 C60 C59 C43 -118.8(5) . . . . ?
C62 C60 C61 C68 1.1(8) . . . . ?
C62 C63 C79 C66 117.6(5) . . . . ?
C62 C63 C65 C68 -2.6(8) . . . . ?
C46 C45 C44 O12 -2.5(7) . . . . ?
C46 C45 C44 C43 179.4(4) . . . . ?
C46 C45 C40 C41 -178.5(5) . . . . ?
C46 C47 C77 C72 172.9(4) . . . . ?
C21 C20 C25 O6 -175.8(4) . . . . ?
C21 C20 C25 C24 3.6(6) . . . . ?
C21 C20 C19 C17 100.2(5) . . . . ?
C21 C22 C27 C30 -156.6(5) . . . . ?
C21 C22 C27 C29 84.0(6) . . . . ?
C21 C22 C27 C28 -33.8(7) . . . . ?
C23 C24 C26 C9 -102.4(5) . . . . ?
C23 C24 C25 O6 174.5(4) . . . . ?
C23 C24 C25 C20 -4.9(7) . . . . ?
C23 C22 C27 C30 24.5(7) . . . . ?
C23 C22 C27 C29 -95.0(6) . . . . ?
C23 C22 C27 C28 147.2(5) . . . . ?
C78 C74 C73 C72 -175.7(4) . . . . ?
C78 C67 C70 O8 -2.3(7) . . . . ?
C78 C67 C70 C66 176.5(4) . . . . ?
C78 C67 C36 C35 -177.7(4) . . . . ?
C19 C17 C18 C13 167.2(4) . . . . ?
C19 C20 C25 O6 -3.2(6) . . . . ?
C19 C20 C25 C24 176.2(4) . . . . ?
C19 C20 C21 C22 -170.9(4) . . . . ?
C67 C70 C66 C71 2.0(7) . . . . ?
C67 C70 C66 C79 178.1(4) . . . . ?
C60 C62 C63 C79 -161.9(5) . . . . ?
C60 C62 C63 C65 8.8(7) . . . . ?
C60 C59 C43 C44 70.0(6) . . . . ?
C60 C59 C43 C42 -108.2(5) . . . . ?
C60 C61 C68 C65 5.0(8) . . . . ?
C60 C61 C68 C76 -179.1(5) . . . . ?
C59 C60 C61 C68 -174.5(5) . . . . ?
C59 C43 C42 C41 177.7(5) . . . . ?
C73 C74 C78 C67 71.3(6) . . . . ?
C73 C72 C77 C47 0.7(8) . . . . ?
C73 C72 C029 C37 52.3(11) . . . . ?
C73 C72 C029 C39 -61.6(10) . . . . ?
C73 C72 C029 C38 172.7(11) . . . . ?
C73 C72 C029 C39A -118.7(14) . . . . ?
C73 C72 C029 C38A 124.9(17) . . . . ?
C73 C72 C029 C37A 7(2) . . . . ?
C63 C62 C60 C59 167.3(4) . . . . ?
C63 C62 C60 C61 -8.1(7) . . . . ?
C70 C67 C36 C35 1.3(7) . . . . ?
C70 C66 C71 C35 -0.2(8) . . . . ?
C70 C66 C79 C63 -72.1(6) . . . . ?
C36 C67 C70 O8 178.7(4) . . . . ?
C36 C67 C70 C66 -2.6(7) . . . . ?
C36 C35 C71 C66 -1.0(7) . . . . ?
C36 C35 C48 C33 43.9(7) . . . . ?
C36 C35 C48 C34 166.6(5) . . . . ?
C36 C35 C48 C31 -75.2(7) . . . . ?
C71 C35 C36 C67 0.4(7) . . . . ?
C71 C35 C48 C33 -140.1(6) . . . . ?
C71 C35 C48 C34 -17.4(8) . . . . ?
C71 C35 C48 C31 100.9(7) . . . . ?
C71 C66 C79 C63 103.9(6) . . . . ?
C79 C63 C65 C68 168.3(5) . . . . ?
C79 C66 C71 C35 -176.2(5) . . . . ?
C54 C01A C01C C00N 174.6(5) . . . . ?
C77 C47 C46 C45 -70.4(6) . . . . ?
C77 C72 C73 C74 0.0(8) . . . . ?
C77 C72 C029 C37 -131.5(10) . . . . ?
C77 C72 C029 C39 114.7(9) . . . . ?
C77 C72 C029 C38 -11.0(12) . . . . ?
C77 C72 C029 C39A 57.6(15) . . . . ?
C77 C72 C029 C38A -58.8(17) . . . . ?
C77 C72 C029 C37A -177(2) . . . . ?
C84 C00U C12 C11 179.9(4) . . . . ?
C84 C00U C8 C9 -179.9(4) . . . . ?
C42 C41 C02C C02Q 170.5(7) . . . . ?
C42 C41 C02C C02V -56.9(7) . . . . ?
C42 C41 C02C C02X 56.7(7) . . . . ?
C61 C60 C59 C43 56.6(6) . . . . ?
C61 C68 C65 C63 -4.2(8) . . . . ?
C61 C68 C76 C64 123.7(7) . . . . ?
C61 C68 C76 C32 7.0(9) . . . . ?
C61 C68 C76 C69 -118.3(8) . . . . ?
C65 C63 C79 C66 -52.9(6) . . . . ?
C65 C68 C76 C64 -60.5(7) . . . . ?
C65 C68 C76 C32 -177.2(6) . . . . ?
C65 C68 C76 C69 57.5(9) . . . . ?
C48 C35 C36 C67 176.6(5) . . . . ?
C48 C35 C71 C66 -177.2(5) . . . . ?
C029 C72 C73 C74 176.4(5) . . . . ?
C029 C72 C77 C47 -175.7(5) . . . . ?
C02C C41 C42 C43 -178.9(5) . . . . ?
C76 C68 C65 C63 179.7(5) . . . . ?
